data_4346722
loop_
_publ_author_name
'Jung, Jieun'
'Neu, Heather M.'
'Leeladee, Pannee'
'Siegler, Maxime A.'
'Ohkubo, Kei'
'Goldberg, David P.'
'Fukuzumi, Shunichi'

_publ_section_title
;
 Photocatalytic Oxygenation of Substrates by Dioxygen with Protonated
 Manganese(III) Corrolazine.
;
_journal_issue 7
_journal_name_full 'Inorganic chemistry'
_journal_page_first 3218
_journal_page_last 3228
_journal_paper_doi 10.1021/acs.inorgchem.5b02019
_journal_volume 55
_journal_year 2016
_chemical_formula_moiety 'C97 H108 F3 Mn N7 O4 S, 2(C F3 O3 S), 2.53(C H2 Cl2), H3 O'
_chemical_formula_sum 'C101.53 H116.06 Cl5.06 F9 Mn N7 O11 S3'
_chemical_formula_weight 2111.86
_space_group_crystal_system triclinic
_space_group_IT_number 2
_space_group_name_Hall '-P 1'
_space_group_name_H-M_alt 'P -1'
_atom_sites_solution_hydrogens mixed
_atom_sites_solution_primary direct
_atom_sites_solution_secondary difmap
_audit_creation_method SHELXL-2013
_cell_angle_alpha 91.1721(13)
_cell_angle_beta 114.7271(17)
_cell_angle_gamma 118.8374(19)
_cell_formula_units_Z 2
_cell_length_a 18.3393(4)
_cell_length_b 18.9149(3)
_cell_length_c 21.2275(3)
_cell_measurement_reflns_used 39962
_cell_measurement_temperature 110(2)
_cell_measurement_theta_max 72.08
_cell_measurement_theta_min 4.10
_cell_volume 5625.8(3)
_computing_cell_refinement
;
CrysAlisPro, Agilent Technologies,
Version 1.171.36.32 (release 02-08-2013 CrysAlis171 .NET)
(compiled Aug  2 2013,16:46:58)
;
_computing_data_collection
;
CrysAlisPro, Agilent Technologies,
Version 1.171.36.32 (release 02-08-2013 CrysAlis171 .NET)
(compiled Aug  2 2013,16:46:58)
;
_computing_data_reduction
;
CrysAlisPro, Agilent Technologies,
Version 1.171.36.32 (release 02-08-2013 CrysAlis171 .NET)
(compiled Aug  2 2013,16:46:58)
;
_computing_molecular_graphics 'SHELXTL v6.10 (Sheldrick, 2008)'
_computing_publication_material 'SHELXTL v6.10 (Sheldrick, 2008)'
_computing_structure_refinement 'SHELXL-2013 (Sheldrick, 2013)'
_computing_structure_solution 'SHELXS-2013 (Sheldrick, 2013)'
_diffrn_ambient_temperature 110(2)
_diffrn_measured_fraction_theta_full 1.000
_diffrn_measured_fraction_theta_max 1.000
_diffrn_measurement_device_type 'SuperNova, Dual, Cu at zero, Atlas'
_diffrn_measurement_method '\w scans'
_diffrn_radiation_monochromator mirror
_diffrn_radiation_source 'SuperNova (Cu) X-ray Source'
_diffrn_radiation_type CuK\a
_diffrn_radiation_wavelength 1.54178
_diffrn_reflns_av_R_equivalents 0.0242
_diffrn_reflns_av_unetI/netI 0.0235
_diffrn_reflns_Laue_measured_fraction_full 1.000
_diffrn_reflns_Laue_measured_fraction_max 1.000
_diffrn_reflns_limit_h_max 22
_diffrn_reflns_limit_h_min -22
_diffrn_reflns_limit_k_max 18
_diffrn_reflns_limit_k_min -23
_diffrn_reflns_limit_l_max 26
_diffrn_reflns_limit_l_min -26
_diffrn_reflns_number 72524
_diffrn_reflns_point_group_measured_fraction_full 1.000
_diffrn_reflns_point_group_measured_fraction_max 1.000
_diffrn_reflns_theta_full 67.679
_diffrn_reflns_theta_max 71.899
_diffrn_reflns_theta_min 2.877
_exptl_absorpt_coefficient_mu 3.176
_exptl_absorpt_correction_T_max 0.619
_exptl_absorpt_correction_T_min 0.445
_exptl_absorpt_correction_type analytical
_exptl_absorpt_process_details
;
CrysAlisPro, Agilent Technologies,
Version 1.171.36.32 (release 02-08-2013 CrysAlis171 .NET)
(compiled Aug  2 2013,16:46:58)
Analytical numeric absorption correction using a multifaceted crystal
			model based on expressions derived by R.C. Clark & J.S. Reid.
(Clark, R. C. & Reid, J. S. (1995). Acta Cryst. A51, 887-897)
;
_exptl_crystal_colour 'dark brown-black'
_exptl_crystal_density_diffrn 1.247
_exptl_crystal_description block
_exptl_crystal_F_000 2204
_exptl_crystal_size_max 0.35
_exptl_crystal_size_mid 0.30
_exptl_crystal_size_min 0.21
_platon_squeeze_details
;
#TITL xs0512a   P -1
#CELL   18.3393   18.9149   21.2275     91.17    114.73    118.84
#SPGR P-1
# Solvent Accessible Volume =     371.5
# Electrons Found in S.A.V. =      73.5
# Note: Atoms in Void as Cxxx and Qxxx all others
# C101 0.235 0.162 0.483 !       4.88 eA-3
# C102 0.954 1.006 0.481 !       4.12 eA-3
# C103 0.110 0.059 0.483 !       3.71 eA-3
# C104 0.317 0.060 0.483 !       3.39 eA-3
# C105 0.194 0.063 0.496 !       2.62 eA-3
# C106 0.249 0.111 0.472 !       2.22 eA-3
# Q107 0.159 0.451 0.152 !       1.26 eA-3
# C108 0.063 0.022 0.439 !       0.97 eA-3
# Q109 0.098 0.048 0.215 !       0.91 eA-3
# C110 0.999 0.975 0.403 !       0.90 eA-3
# Q111 0.888 0.454 0.268 !       0.89 eA-3
# C112 0.027 0.910 0.384 !       0.81 eA-3
# Q113 0.433 0.139 0.286 !       0.80 eA-3
# C114 0.143 1.005 0.438 !       0.77 eA-3
# Q115 0.092 0.075 0.251 !       0.76 eA-3
# Q116 0.734 0.932 0.219 !       0.74 eA-3
# Q117 0.460 0.137 0.344 !       0.73 eA-3
# Q118 0.437 0.655 0.409 !       0.72 eA-3
# Q119 0.842 0.073 0.224 !       0.71 eA-3
# Q120 0.537 0.176 0.294 !       0.70 eA-3
# Q121 0.278 0.100 0.249 !       0.69 eA-3
# Q122 0.796 0.093 0.182 !       0.62 eA-3
# Q123 0.520 0.632 0.339 !       0.62 eA-3
# Q124 0.455 0.140 0.380 !       0.61 eA-3
# Q125 0.422 0.527 0.401 !       0.60 eA-3
# Q126 0.926 0.565 0.079 !       0.60 eA-3
# Q127 0.090 0.234 0.034 !       0.60 eA-3
# Q128 0.829 0.411 0.268 !       0.59 eA-3
# Q129 0.833 0.980 0.277 !       0.57 eA-3
# Q130 0.202 0.058 0.283 !       0.55 eA-3
# Q131 0.860 0.500 0.192 !       0.53 eA-3
# Q132 0.134 0.035 0.224 !       0.53 eA-3
# Q133 0.204 0.091 0.249 !       0.52 eA-3
# Q134 0.087 1.010 0.194 !       0.50 eA-3
;
_refine_diff_density_max 1.253
_refine_diff_density_min -0.571
_refine_diff_density_rms 0.058
_refine_ls_extinction_method none
_refine_ls_goodness_of_fit_ref 1.036
_refine_ls_hydrogen_treatment mixed
_refine_ls_matrix_type full
_refine_ls_number_parameters 1549
_refine_ls_number_reflns 22105
_refine_ls_number_restraints 987
_refine_ls_restrained_S_all 1.097
_refine_ls_R_factor_all 0.0524
_refine_ls_R_factor_gt 0.0500
_refine_ls_shift/su_max 0.000
_refine_ls_shift/su_mean 0.000
_refine_ls_structure_factor_coef Fsqd
_refine_ls_weighting_details
;
 w=1/[\s^2^(Fo^2^)+(0.0778P)^2^+4.1234P]
 where P=(Fo^2^+2Fc^2^)/3
;
_refine_ls_weighting_scheme calc
_refine_ls_wR_factor_gt 0.1381
_refine_ls_wR_factor_ref 0.1403
_reflns_Friedel_coverage 0.000
_reflns_number_gt 20831
_reflns_number_total 22105
_reflns_threshold_expression 'I > 2\s(I)'
_cod_data_source_file ic5b02019_si_002.cif
_cod_data_source_block '[MnIII(OTf)(H2O)(TBP8Cz(H)2)][OTf]'
_cod_original_cell_volume 5625.8(2)
_cod_database_code 4346722
_shelx_space_group_comment
;
The symmetry employed for this shelxl refinement is uniquely defined
by the following loop, which should always be used as a source of
symmetry information in preference to the above space-group names.
They are only intended as comments.
;
_shelxl_version_number 2013-2
_platon_squeeze_void_probe_radius 1.20

loop_
_space_group_symop_operation_xyz
'x, y, z'
'-x, -y, -z'

loop_
_atom_site_label
_atom_site_type_symbol
_atom_site_fract_x
_atom_site_fract_y
_atom_site_fract_z
_atom_site_U_iso_or_equiv
_atom_site_adp_type
_atom_site_occupancy
_atom_site_site_symmetry_order
_atom_site_calc_flag
_atom_site_refinement_flags_posn
_atom_site_refinement_flags_adp
_atom_site_refinement_flags_occupancy
_atom_site_disorder_assembly
_atom_site_disorder_group
Mn1 Mn 0.11659(2) 0.24567(2) 0.08043(2) 0.02242(8) Uani 1 1 d . . . . .
C1 C 0.07347(13) 0.25750(11) 0.19586(10) 0.0218(3) Uani 1 1 d . . . . .
C2 C 0.11422(13) 0.27059(12) 0.27255(10) 0.0224(4) Uani 1 1 d . . . . .
C3 C 0.20670(13) 0.28917(12) 0.29753(10) 0.0226(4) Uani 1 1 d . . . . .
C4 C 0.22147(13) 0.28960(11) 0.23539(10) 0.0218(3) Uani 1 1 d . . . . .
C5 C 0.31648(12) 0.31374(11) 0.17947(10) 0.0205(3) Uani 1 1 d . . . . .
C6 C 0.40626(12) 0.34340(11) 0.17955(10) 0.0201(3) Uani 1 1 d . . . . .
C7 C 0.38570(12) 0.33467(11) 0.10759(10) 0.0200(3) Uani 1 1 d . . . . .
C8 C 0.28504(13) 0.29957(11) 0.06572(10) 0.0201(3) Uani 1 1 d . . . . .
C9 C 0.14089(13) 0.25816(11) -0.04685(10) 0.0213(3) Uani 1 1 d . . . . .
C10 C 0.08729(13) 0.25019(12) -0.12204(10) 0.0229(4) Uani 1 1 d . . . . .
C11 C -0.00106(13) 0.23287(12) -0.13306(10) 0.0236(4) Uani 1 1 d . . . . .
C12 C -0.00096(13) 0.22868(12) -0.06493(10) 0.0233(4) Uani 1 1 d . . . . .
C13 C -0.05699(13) 0.21662(12) -0.03140(10) 0.0228(4) Uani 1 1 d . . . . .
C14 C -0.14790(13) 0.20240(11) -0.04459(10) 0.0231(4) Uani 1 1 d . . . . .
C15 C -0.14648(13) 0.20723(11) 0.02135(10) 0.0224(4) Uani 1 1 d . . . . .
C16 C -0.05504(13) 0.22341(11) 0.07475(10) 0.0221(4) Uani 1 1 d . . . . .
C17 C 0.06117(13) 0.26249(12) 0.31122(10) 0.0230(4) Uani 1 1 d . . . . .
C18 C 0.01553(14) 0.30626(12) 0.30132(10) 0.0245(4) Uani 1 1 d . . . . .
H18 H 0.0223 0.3439 0.2722 0.029 Uiso 1 1 calc R U . . .
C19 C -0.03958(14) 0.29490(12) 0.33392(11) 0.0267(4) Uani 1 1 d . . . . .
H19 H -0.0698 0.3253 0.3268 0.032 Uiso 1 1 calc R U . . .
C20 C -0.05168(14) 0.24025(13) 0.37667(11) 0.0274(4) Uani 1 1 d . . . . .
C21 C -0.00360(16) 0.19873(14) 0.38776(12) 0.0311(4) Uani 1 1 d . . . . .
H21 H -0.0091 0.1622 0.4180 0.037 Uiso 1 1 calc R U . . .
C22 C 0.05209(15) 0.20952(13) 0.35570(12) 0.0291(4) Uani 1 1 d . . . . .
H22 H 0.0841 0.1806 0.3642 0.035 Uiso 1 1 calc R U . . .
C23 C -0.11592(16) 0.22734(14) 0.40958(13) 0.0332(5) Uani 1 1 d . . . . .
C24 C -0.21331(17) 0.20784(18) 0.35049(15) 0.0471(6) Uani 1 1 d . . . . .
H24A H -0.2550 0.1973 0.3714 0.071 Uiso 1 1 calc R U . . .
H24B H -0.2427 0.1579 0.3119 0.071 Uiso 1 1 calc R U . . .
H24C H -0.2043 0.2558 0.3305 0.071 Uiso 1 1 calc R U . . .
C25 C -0.1333(2) 0.15469(18) 0.44397(18) 0.0506(7) Uani 1 1 d . . . . .
H25A H -0.1762 0.1474 0.4629 0.076 Uiso 1 1 calc R U . . .
H25B H -0.0725 0.1672 0.4835 0.076 Uiso 1 1 calc R U . . .
H25C H -0.1625 0.1029 0.4075 0.076 Uiso 1 1 calc R U . . .
C26 C -0.06834(18) 0.30853(16) 0.46718(14) 0.0416(5) Uani 1 1 d . . . . .
H26A H -0.0581 0.3551 0.4451 0.062 Uiso 1 1 calc R U . . .
H26B H -0.0069 0.3209 0.5056 0.062 Uiso 1 1 calc R U . . .
H26C H -0.1097 0.3015 0.4876 0.062 Uiso 1 1 calc R U . . .
C27 C 0.28103(13) 0.30998(12) 0.37140(10) 0.0233(4) Uani 1 1 d . . . . .
C28 C 0.29194(15) 0.35588(13) 0.43058(11) 0.0287(4) Uani 1 1 d . . . . .
H28 H 0.2461 0.3694 0.4240 0.034 Uiso 1 1 calc R U . . .
C29 C 0.36886(16) 0.38198(14) 0.49894(11) 0.0317(4) Uani 1 1 d . . . . .
H29 H 0.3746 0.4132 0.5383 0.038 Uiso 1 1 calc R U . . .
C30 C 0.43800(15) 0.36350(13) 0.51143(11) 0.0289(4) Uani 1 1 d . . . . .
C31 C 0.42406(15) 0.31434(14) 0.45266(11) 0.0297(4) Uani 1 1 d . . . . .
H31 H 0.4681 0.2983 0.4599 0.036 Uiso 1 1 calc R U . . .
C32 C 0.34821(15) 0.28824(13) 0.38425(11) 0.0273(4) Uani 1 1 d . . . . .
H32 H 0.3414 0.2552 0.3454 0.033 Uiso 1 1 calc R U . . .
C33 C 0.52475(16) 0.39348(15) 0.58599(11) 0.0328(4) Uani 1 1 d . . . . .
C34 C 0.54659(19) 0.46900(18) 0.63515(13) 0.0454(6) Uani 1 1 d . . . . .
H34A H 0.4935 0.4525 0.6447 0.068 Uiso 1 1 calc R U . . .
H34B H 0.5551 0.5141 0.6115 0.068 Uiso 1 1 calc R U . . .
H34C H 0.6052 0.4889 0.6808 0.068 Uiso 1 1 calc R U . . .
C35 C 0.5060(2) 0.32056(19) 0.61912(14) 0.0494(6) Uani 1 1 d . . . . .
H35A H 0.5617 0.3382 0.6663 0.074 Uiso 1 1 calc R U . . .
H35B H 0.4941 0.2735 0.5873 0.074 Uiso 1 1 calc R U . . .
H35C H 0.4501 0.3028 0.6251 0.074 Uiso 1 1 calc R U . . .
C36 C 0.61514(17) 0.42161(17) 0.57861(13) 0.0421(5) Uani 1 1 d . . . . .
H36A H 0.6248 0.4651 0.5531 0.063 Uiso 1 1 calc R U . . .
H36B H 0.6065 0.3732 0.5513 0.063 Uiso 1 1 calc R U . . .
H36C H 0.6710 0.4442 0.6268 0.063 Uiso 1 1 calc R U . . .
C37 C 0.49812(12) 0.37276(11) 0.24445(10) 0.0204(3) Uani 1 1 d . . . . .
C38 C 0.51465(14) 0.39937(13) 0.31369(11) 0.0282(4) Uani 1 1 d . . . . .
H38 H 0.4661 0.3997 0.3193 0.034 Uiso 1 1 calc R U . . .
C39 C 0.60082(14) 0.42520(13) 0.37431(11) 0.0292(4) Uani 1 1 d . . . . .
H39 H 0.6096 0.4422 0.4207 0.035 Uiso 1 1 calc R U . . .
C40 C 0.67522(13) 0.42694(11) 0.36930(10) 0.0238(4) Uani 1 1 d . . . . .
C41 C 0.65889(13) 0.40072(12) 0.30038(11) 0.0255(4) Uani 1 1 d . . . . .
H41 H 0.7080 0.4014 0.2949 0.031 Uiso 1 1 calc R U . . .
C42 C 0.57226(13) 0.37359(12) 0.23937(10) 0.0241(4) Uani 1 1 d . . . . .
H42 H 0.5631 0.3552 0.1932 0.029 Uiso 1 1 calc R U . . .
C43 C 0.76821(14) 0.45247(13) 0.43732(11) 0.0272(4) Uani 1 1 d . . . . .
C44 C 0.80081(16) 0.52856(15) 0.49314(12) 0.0365(5) Uani 1 1 d . . . . .
H44A H 0.7527 0.5140 0.5081 0.055 Uiso 1 1 calc R U . . .
H44B H 0.8090 0.5755 0.4718 0.055 Uiso 1 1 calc R U . . .
H44C H 0.8616 0.5450 0.5353 0.055 Uiso 1 1 calc R U . . .
C45 C 0.74988(18) 0.37760(16) 0.46919(14) 0.0430(6) Uani 1 1 d . . . . .
H45A H 0.6995 0.3635 0.4815 0.064 Uiso 1 1 calc R U . . .
H45B H 0.8086 0.3923 0.5128 0.064 Uiso 1 1 calc R U . . .
H45C H 0.7298 0.3291 0.4336 0.064 Uiso 1 1 calc R U . . .
C46 C 0.84931(15) 0.47497(17) 0.42040(13) 0.0390(5) Uani 1 1 d . . . . .
H46A H 0.9080 0.4925 0.4653 0.058 Uiso 1 1 calc R U . . .
H46B H 0.8597 0.5210 0.3977 0.058 Uiso 1 1 calc R U . . .
H46C H 0.8319 0.4257 0.3874 0.058 Uiso 1 1 calc R U . . .
C47 C 0.44697(13) 0.35841(12) 0.07363(10) 0.0209(3) Uani 1 1 d . . . . .
C48 C 0.52932(14) 0.43818(12) 0.09852(11) 0.0268(4) Uani 1 1 d . . . . .
H48 H 0.5468 0.4784 0.1381 0.032 Uiso 1 1 calc R U . . .
C49 C 0.58628(15) 0.45962(13) 0.06609(12) 0.0309(4) Uani 1 1 d . . . . .
H49 H 0.6426 0.5142 0.0845 0.037 Uiso 1 1 calc R U . . .
C50 C 0.56274(15) 0.40310(13) 0.00727(12) 0.0283(4) Uani 1 1 d . . . . .
C51 C 0.47852(15) 0.32383(13) -0.01845(11) 0.0281(4) Uani 1 1 d . . . . .
H51 H 0.4596 0.2844 -0.0593 0.034 Uiso 1 1 calc R U . . .
C52 C 0.42186(13) 0.30132(12) 0.01407(11) 0.0245(4) Uani 1 1 d . . . . .
H52 H 0.3656 0.2467 -0.0043 0.029 Uiso 1 1 calc R U . . .
C53 C 0.62645(18) 0.42381(15) -0.02751(14) 0.0378(5) Uani 0.50(3) 1 d D U P A 1
C54 C 0.7234(8) 0.5118(5) 0.0186(7) 0.046(2) Uani 0.50(3) 1 d D U P A 1
H54A H 0.7096 0.5555 0.0211 0.069 Uiso 0.50(3) 1 calc R U P A 1
H54B H 0.7634 0.5253 -0.0042 0.069 Uiso 0.50(3) 1 calc R U P A 1
H54C H 0.7571 0.5090 0.0676 0.069 Uiso 0.50(3) 1 calc R U P A 1
C55 C 0.6552(13) 0.3600(9) -0.0264(10) 0.041(3) Uani 0.50(3) 1 d D U P A 1
H55A H 0.6887 0.3598 0.0235 0.062 Uiso 0.50(3) 1 calc R U P A 1
H55B H 0.6973 0.3755 -0.0476 0.062 Uiso 0.50(3) 1 calc R U P A 1
H55C H 0.5979 0.3039 -0.0546 0.062 Uiso 0.50(3) 1 calc R U P A 1
C56 C 0.5807(10) 0.4295(11) -0.1033(6) 0.058(3) Uani 0.50(3) 1 d D U P A 1
H56A H 0.5189 0.3768 -0.1327 0.087 Uiso 0.50(3) 1 calc R U P A 1
H56B H 0.6222 0.4391 -0.1241 0.087 Uiso 0.50(3) 1 calc R U P A 1
H56C H 0.5713 0.4761 -0.1023 0.087 Uiso 0.50(3) 1 calc R U P A 1
C53' C 0.62645(18) 0.42381(15) -0.02751(14) 0.0378(5) Uani 0.50(3) 1 d D U P A 2
C54' C 0.6999(12) 0.5152(5) -0.0059(10) 0.060(3) Uani 0.50(3) 1 d D U P A 2
H54D H 0.6686 0.5466 -0.0183 0.089 Uiso 0.50(3) 1 calc R U P A 2
H54E H 0.7362 0.5249 -0.0315 0.089 Uiso 0.50(3) 1 calc R U P A 2
H54F H 0.7434 0.5343 0.0463 0.089 Uiso 0.50(3) 1 calc R U P A 2
C55' C 0.6707(13) 0.3714(10) -0.0082(10) 0.042(3) Uani 0.50(3) 1 d D U P A 2
H55D H 0.7065 0.3843 0.0445 0.063 Uiso 0.50(3) 1 calc R U P A 2
H55E H 0.7139 0.3847 -0.0281 0.063 Uiso 0.50(3) 1 calc R U P A 2
H55F H 0.6201 0.3116 -0.0285 0.063 Uiso 0.50(3) 1 calc R U P A 2
C56' C 0.5588(9) 0.3951(11) -0.1115(5) 0.061(3) Uani 0.50(3) 1 d D U P A 2
H56D H 0.5183 0.3336 -0.1283 0.091 Uiso 0.50(3) 1 calc R U P A 2
H56E H 0.5973 0.4156 -0.1357 0.091 Uiso 0.50(3) 1 calc R U P A 2
H56F H 0.5185 0.4182 -0.1228 0.091 Uiso 0.50(3) 1 calc R U P A 2
C57 C 0.12710(14) 0.26265(12) -0.17141(10) 0.0237(4) Uani 1 1 d . . . . .
C58 C 0.17141(15) 0.22084(12) -0.17452(11) 0.0264(4) Uani 1 1 d . . . . .
H58 H 0.1756 0.1846 -0.1448 0.032 Uiso 1 1 calc R U . . .
C59 C 0.20938(15) 0.23180(13) -0.22065(11) 0.0288(4) Uani 1 1 d . . . . .
H59 H 0.2381 0.2020 -0.2226 0.035 Uiso 1 1 calc R U . . .
C60 C 0.20629(16) 0.28554(13) -0.26421(11) 0.0297(4) Uani 1 1 d . . . . .
C61 C 0.16432(18) 0.32904(14) -0.25877(12) 0.0353(5) Uani 1 1 d . . . . .
H61 H 0.1630 0.3674 -0.2868 0.042 Uiso 1 1 calc R U . . .
C62 C 0.12492(17) 0.31787(14) -0.21404(12) 0.0324(4) Uani 1 1 d . . . . .
H62 H 0.0962 0.3478 -0.2122 0.039 Uiso 1 1 calc R U . . .
C63 C 0.24525(19) 0.29743(15) -0.31720(13) 0.0377(5) Uani 1 1 d . . . . .
C64 C 0.3284(2) 0.38865(17) -0.29414(18) 0.0554(7) Uani 1 1 d . . . . .
H64A H 0.3793 0.4013 -0.2456 0.083 Uiso 1 1 calc R U . . .
H64B H 0.3061 0.4264 -0.2939 0.083 Uiso 1 1 calc R U . . .
H64C H 0.3530 0.3966 -0.3282 0.083 Uiso 1 1 calc R U . . .
C65 C 0.2817(2) 0.24010(18) -0.31909(17) 0.0505(7) Uani 1 1 d . . . . .
H65A H 0.3338 0.2533 -0.2710 0.076 Uiso 1 1 calc R U . . .
H65B H 0.3050 0.2490 -0.3540 0.076 Uiso 1 1 calc R U . . .
H65C H 0.2296 0.1813 -0.3335 0.076 Uiso 1 1 calc R U . . .
C66 C 0.1659(3) 0.2772(2) -0.39340(15) 0.0608(8) Uani 1 1 d . . . . .
H66A H 0.1912 0.2860 -0.4271 0.091 Uiso 1 1 calc R U . . .
H66B H 0.1425 0.3140 -0.3934 0.091 Uiso 1 1 calc R U . . .
H66C H 0.1134 0.2184 -0.4084 0.091 Uiso 1 1 calc R U . . .
C67 C -0.07953(13) 0.21967(12) -0.20232(10) 0.0237(4) Uani 1 1 d . . . . .
C68 C -0.10690(15) 0.16586(13) -0.26504(11) 0.0308(4) Uani 1 1 d . . . . .
H68 H -0.0753 0.1375 -0.2625 0.037 Uiso 1 1 calc R U . . .
C69 C -0.17963(15) 0.15367(13) -0.33074(11) 0.0307(4) Uani 1 1 d . . . . .
H69 H -0.1979 0.1163 -0.3727 0.037 Uiso 1 1 calc R U . . .
C70 C -0.22697(13) 0.19532(12) -0.33670(10) 0.0258(4) Uani 1 1 d . . . . .
C71 C -0.19909(13) 0.24861(12) -0.27394(11) 0.0254(4) Uani 1 1 d . . . . .
H71 H -0.2303 0.2774 -0.2765 0.031 Uiso 1 1 calc R U . . .
C72 C -0.12665(13) 0.26082(12) -0.20763(10) 0.0240(4) Uani 1 1 d . . . . .
H72 H -0.1091 0.2975 -0.1655 0.029 Uiso 1 1 calc R U . . .
C73 C -0.30658(15) 0.18050(14) -0.41082(11) 0.0323(4) Uani 1 1 d . . . . .
C74 C -0.2700(2) 0.1955(2) -0.46539(14) 0.0511(7) Uani 1 1 d . . . . .
H74A H -0.2131 0.2524 -0.4476 0.077 Uiso 1 1 calc R U . . .
H74B H -0.3197 0.1894 -0.5119 0.077 Uiso 1 1 calc R U . . .
H74C H -0.2538 0.1544 -0.4715 0.077 Uiso 1 1 calc R U . . .
C75 C -0.3904(2) 0.08961(18) -0.43602(18) 0.0640(9) Uani 1 1 d . . . . .
H75A H -0.3695 0.0516 -0.4397 0.096 Uiso 1 1 calc R U . . .
H75B H -0.4418 0.0794 -0.4834 0.096 Uiso 1 1 calc R U . . .
H75C H -0.4137 0.0795 -0.4011 0.096 Uiso 1 1 calc R U . . .
C76 C -0.34015(18) 0.23997(17) -0.40879(13) 0.0428(6) Uani 1 1 d . . . . .
H76A H -0.3667 0.2300 -0.3759 0.064 Uiso 1 1 calc R U . . .
H76B H -0.3893 0.2297 -0.4574 0.064 Uiso 1 1 calc R U . . .
H76C H -0.2860 0.2983 -0.3918 0.064 Uiso 1 1 calc R U . . .
C77 C -0.23249(13) 0.18336(12) -0.11288(11) 0.0251(4) Uani 0.588(6) 1 d D U P B 1
C78 C -0.2793(9) 0.1113(9) -0.1682(9) 0.0258(17) Uani 0.588(6) 1 d D U P B 1
H78 H -0.2491 0.0820 -0.1676 0.031 Uiso 0.588(6) 1 calc R U P B 1
C79 C -0.3706(9) 0.0821(10) -0.2246(9) 0.0316(17) Uani 0.588(6) 1 d D U P B 1
H79 H -0.4022 0.0326 -0.2619 0.038 Uiso 0.588(6) 1 calc R U P B 1
C80 C -0.4165(6) 0.1237(7) -0.2275(7) 0.035(2) Uani 0.588(6) 1 d D U P B 1
C81 C -0.3659(6) 0.1988(6) -0.1748(7) 0.0356(19) Uani 0.588(6) 1 d D U P B 1
H81 H -0.3934 0.2312 -0.1784 0.043 Uiso 0.588(6) 1 calc R U P B 1
C82 C -0.2760(6) 0.2279(6) -0.1167(8) 0.030(2) Uani 0.588(6) 1 d D U P B 1
H82 H -0.2444 0.2779 -0.0799 0.036 Uiso 0.588(6) 1 calc R U P B 1
C83 C -0.5222(6) 0.0888(8) -0.2809(6) 0.052(2) Uani 0.588(6) 1 d D U P B 1
C84 C -0.5281(4) 0.1566(4) -0.3197(4) 0.079(2) Uani 0.588(6) 1 d D U P B 1
H84A H -0.5952 0.1376 -0.3504 0.118 Uiso 0.588(6) 1 calc R U P B 1
H84B H -0.4974 0.1649 -0.3496 0.118 Uiso 0.588(6) 1 calc R U P B 1
H84C H -0.4954 0.2097 -0.2836 0.118 Uiso 0.588(6) 1 calc R U P B 1
C85 C -0.5681(4) 0.0066(4) -0.3356(4) 0.090(3) Uani 0.588(6) 1 d D U P B 1
H85A H -0.6342 -0.0125 -0.3701 0.136 Uiso 0.588(6) 1 calc R U P B 1
H85B H -0.5673 -0.0361 -0.3103 0.136 Uiso 0.588(6) 1 calc R U P B 1
H85C H -0.5323 0.0154 -0.3615 0.136 Uiso 0.588(6) 1 calc R U P B 1
C86 C -0.5755(4) 0.0754(6) -0.2390(4) 0.085(2) Uani 0.588(6) 1 d D U P B 1
H86A H -0.5491 0.1295 -0.2070 0.128 Uiso 0.588(6) 1 calc R U P B 1
H86B H -0.5685 0.0371 -0.2101 0.128 Uiso 0.588(6) 1 calc R U P B 1
H86C H -0.6433 0.0511 -0.2729 0.128 Uiso 0.588(6) 1 calc R U P B 1
C77' C -0.23249(13) 0.18336(12) -0.11288(11) 0.0251(4) Uani 0.412(6) 1 d D U P B 2
C78' C -0.2897(13) 0.1097(13) -0.1686(13) 0.028(3) Uani 0.412(6) 1 d D U P B 2
H78' H -0.2672 0.0740 -0.1697 0.034 Uiso 0.412(6) 1 calc R U P B 2
C79' C -0.3789(14) 0.0874(15) -0.2225(14) 0.034(3) Uani 0.412(6) 1 d D U P B 2
H79' H -0.4167 0.0365 -0.2599 0.041 Uiso 0.412(6) 1 calc R U P B 2
C80' C -0.4144(9) 0.1381(10) -0.2232(11) 0.033(2) Uani 0.412(6) 1 d D U P B 2
C81' C -0.3531(9) 0.2160(8) -0.1713(10) 0.030(2) Uani 0.412(6) 1 d D U P B 2
H81' H -0.3736 0.2537 -0.1726 0.036 Uiso 0.412(6) 1 calc R U P B 2
C82' C -0.2627(9) 0.2395(8) -0.1179(11) 0.027(2) Uani 0.412(6) 1 d D U P B 2
H82' H -0.2212 0.2938 -0.0845 0.032 Uiso 0.412(6) 1 calc R U P B 2
C83' C -0.5192(9) 0.1033(11) -0.2786(8) 0.046(3) Uani 0.412(6) 1 d D U P B 2
C84' C -0.5797(4) 0.0249(5) -0.2587(4) 0.0509(18) Uani 0.412(6) 1 d D U P B 2
H84D H -0.5628 0.0412 -0.2081 0.076 Uiso 0.412(6) 1 calc R U P B 2
H84E H -0.5668 -0.0184 -0.2658 0.076 Uiso 0.412(6) 1 calc R U P B 2
H84F H -0.6477 0.0025 -0.2899 0.076 Uiso 0.412(6) 1 calc R U P B 2
C85' C -0.5429(5) 0.0733(7) -0.3558(4) 0.068(2) Uani 0.412(6) 1 d D U P B 2
H85D H -0.5290 0.0299 -0.3590 0.102 Uiso 0.412(6) 1 calc R U P B 2
H85E H -0.5044 0.1209 -0.3695 0.102 Uiso 0.412(6) 1 calc R U P B 2
H85F H -0.6108 0.0500 -0.3886 0.102 Uiso 0.412(6) 1 calc R U P B 2
C86' C -0.5483(5) 0.1636(5) -0.2731(5) 0.058(2) Uani 0.412(6) 1 d D U P B 2
H86D H -0.6146 0.1394 -0.3106 0.087 Uiso 0.412(6) 1 calc R U P B 2
H86E H -0.5067 0.2165 -0.2796 0.087 Uiso 0.412(6) 1 calc R U P B 2
H86F H -0.5428 0.1743 -0.2254 0.087 Uiso 0.412(6) 1 calc R U P B 2
C87 C -0.22121(13) 0.19576(12) 0.03775(11) 0.0236(4) Uani 1 1 d . . . . .
C88 C -0.31590(14) 0.12850(12) -0.00420(12) 0.0285(4) Uani 1 1 d . . . . .
H88 H -0.3333 0.0896 -0.0448 0.034 Uiso 1 1 calc R U . . .
C89 C -0.38420(14) 0.11860(13) 0.01340(12) 0.0307(4) Uani 1 1 d . . . . .
H89 H -0.4482 0.0726 -0.0157 0.037 Uiso 1 1 calc R U . . .
C90 C -0.36225(14) 0.17392(12) 0.07250(12) 0.0269(4) Uani 1 1 d . . . . .
C91 C -0.26781(14) 0.24075(12) 0.11392(11) 0.0276(4) Uani 1 1 d . . . . .
H91 H -0.2506 0.2795 0.1545 0.033 Uiso 1 1 calc R U . . .
C92 C -0.19836(13) 0.25165(12) 0.09693(11) 0.0255(4) Uani 1 1 d . . . . .
H92 H -0.1344 0.2978 0.1260 0.031 Uiso 1 1 calc R U . . .
C93 C -0.43996(15) 0.15839(13) 0.09115(13) 0.0325(5) Uani 1 1 d . . . . .
C94 C -0.53632(16) 0.12281(15) 0.02198(15) 0.0407(5) Uani 1 1 d . . . . .
H94A H -0.5596 0.0659 -0.0027 0.061 Uiso 1 1 calc R U . . .
H94B H -0.5279 0.1590 -0.0101 0.061 Uiso 1 1 calc R U . . .
H94C H -0.5827 0.1209 0.0347 0.061 Uiso 1 1 calc R U . . .
C95 C -0.44930(18) 0.09515(15) 0.13619(14) 0.0396(5) Uani 1 1 d . . . . .
H95A H -0.5012 0.0821 0.1464 0.059 Uiso 1 1 calc R U . . .
H95B H -0.3893 0.1195 0.1818 0.059 Uiso 1 1 calc R U . . .
H95C H -0.4634 0.0435 0.1092 0.059 Uiso 1 1 calc R U . . .
C96 C -0.41505(18) 0.23979(15) 0.13517(17) 0.0444(6) Uani 1 1 d . . . . .
H96A H -0.4699 0.2295 0.1400 0.067 Uiso 1 1 calc R U . . .
H96B H -0.3990 0.2835 0.1104 0.067 Uiso 1 1 calc R U . . .
H96C H -0.3603 0.2583 0.1832 0.067 Uiso 1 1 calc R U . . .
N1 N -0.01763(11) 0.23530(10) 0.14735(9) 0.0218(3) Uani 1 1 d . . . . .
H1 H -0.0555 0.2281 0.1651 0.026 Uiso 1 1 calc R U . . .
N2 N 0.13736(11) 0.26894(10) 0.17505(8) 0.0224(3) Uani 1 1 d . . . . .
N3 N 0.30259(11) 0.31101(10) 0.23645(8) 0.0214(3) Uani 1 1 d . . . . .
N4 N 0.24551(11) 0.28778(10) 0.10840(8) 0.0213(3) Uani 1 1 d . . . . .
N5 N 0.23419(11) 0.28330(10) -0.00751(8) 0.0209(3) Uani 1 1 d . . . . .
H5 H 0.2649 0.2897 -0.0317 0.025 Uiso 1 1 calc R U . . .
N6 N 0.08783(11) 0.24375(10) -0.01555(8) 0.0234(3) Uani 1 1 d . . . . .
N7 N -0.00645(11) 0.22612(10) 0.04222(8) 0.0229(3) Uani 1 1 d . . . . .
O1W O 0.07537(11) 0.11790(10) 0.07648(9) 0.0341(3) Uani 1 1 d D . . . .
H1W1 H 0.072(2) 0.0987(19) 0.0402(14) 0.051 Uiso 1 1 d D U . . .
H1W2 H 0.0229(18) 0.0885(19) 0.0746(17) 0.051 Uiso 1 1 d D U . . .
C97 C 0.2033(2) 0.52316(18) 0.18604(14) 0.0490(6) Uani 1 1 d . . . . .
F1 F 0.29189(12) 0.57273(13) 0.19733(10) 0.0723(5) Uani 1 1 d . . . . .
F2 F 0.17658(17) 0.57239(13) 0.20051(12) 0.0778(6) Uani 1 1 d . . . . .
F3 F 0.20320(16) 0.47566(15) 0.23219(9) 0.0775(6) Uani 1 1 d . . . . .
S1 S 0.12297(4) 0.45549(3) 0.09444(3) 0.02979(11) Uani 1 1 d . . . . .
O2 O 0.15984(13) 0.40511(10) 0.08975(10) 0.0414(4) Uani 1 1 d . . . . .
O3 O 0.13325(14) 0.51468(12) 0.05168(10) 0.0463(4) Uani 1 1 d . . . . .
O4 O 0.03169(12) 0.41104(10) 0.09225(10) 0.0405(4) Uani 1 1 d . . . . .
C98 C 0.22083(18) 0.04717(15) 0.05265(15) 0.0416(5) Uani 1 1 d . . . . .
F4 F 0.16145(13) -0.00089(11) 0.07610(10) 0.0556(4) Uani 1 1 d . . . . .
F5 F 0.27768(14) 0.12488(11) 0.09727(9) 0.0637(5) Uani 1 1 d . . . . .
F6 F 0.27473(12) 0.01758(11) 0.05713(11) 0.0580(4) Uani 1 1 d . . . . .
S2 S 0.15379(4) 0.04676(3) -0.03964(3) 0.03192(12) Uani 1 1 d . . . . .
O5 O 0.22504(12) 0.10122(10) -0.05782(10) 0.0389(4) Uani 1 1 d . . . . .
O6 O 0.09632(12) -0.04104(10) -0.07944(11) 0.0436(4) Uani 1 1 d . . . . .
O7 O 0.09838(13) 0.07834(11) -0.03342(10) 0.0419(4) Uani 1 1 d . . . . .
C99 C 0.01319(18) 0.55416(15) 0.31692(13) 0.0388(5) Uani 1 1 d . . . . .
F7 F 0.01476(11) 0.51801(11) 0.36984(8) 0.0534(4) Uani 1 1 d . . . . .
F8 F 0.0071(2) 0.61854(14) 0.33125(10) 0.0898(8) Uani 1 1 d . . . . .
F9 F 0.09513(12) 0.58256(12) 0.31824(10) 0.0684(5) Uani 1 1 d . . . . .
S3 S -0.08677(4) 0.47922(3) 0.23064(3) 0.03528(12) Uani 1 1 d . . . . .
O8 O -0.16699(16) 0.4543(2) 0.23851(13) 0.0950(11) Uani 1 1 d . . . . .
O9 O -0.06430(18) 0.41896(12) 0.22225(11) 0.0626(6) Uani 1 1 d . . . . .
O10 O -0.07794(16) 0.52973(12) 0.17933(10) 0.0492(4) Uani 1 1 d . . . . .
C1S C -0.1763(3) 0.0225(2) 0.2004(2) 0.0651(8) Uani 0.611(10) 1 d D U P C 1
H1S1 H -0.2161 -0.0256 0.1567 0.078 Uiso 0.611(10) 1 calc R U P C 1
H1S2 H -0.1097 0.0509 0.2097 0.078 Uiso 0.611(10) 1 calc R U P C 1
Cl1 Cl -0.2128(2) 0.0925(2) 0.1808(3) 0.0454(7) Uani 0.611(10) 1 d D U P C 1
Cl2 Cl -0.1808(3) -0.01712(18) 0.27238(14) 0.0588(7) Uani 0.611(10) 1 d D U P C 1
C1S' C -0.1763(3) 0.0225(2) 0.2004(2) 0.0651(8) Uani 0.149(3) 1 d D U P D 2
H1S3 H -0.1301 0.0400 0.2524 0.078 Uiso 0.149(3) 1 calc R U P D 2
H1S4 H -0.1463 0.0237 0.1707 0.078 Uiso 0.149(3) 1 calc R U P D 2
Cl1' Cl -0.2347(10) 0.0778(9) 0.1782(12) 0.059(3) Uani 0.149(3) 1 d D U P D 2
Cl2' Cl -0.2957(6) -0.0824(4) 0.1708(6) 0.101(3) Uani 0.149(3) 1 d D U P D 2
C1SC C -0.1763(3) 0.0225(2) 0.2004(2) 0.0651(8) Uani 0.211(9) 1 d D U P E 3
H1S5 H -0.1070 0.0458 0.2231 0.078 Uiso 0.211(9) 1 calc R U P E 3
H1S6 H -0.2078 -0.0129 0.1508 0.078 Uiso 0.211(9) 1 calc R U P E 3
Cl1C Cl -0.2245(11) -0.0377(6) 0.2517(8) 0.0682(19) Uani 0.211(9) 1 d D U P E 3
Cl2C Cl -0.1952(10) 0.0971(6) 0.1984(8) 0.087(3) Uani 0.211(9) 1 d D U P E 3
C2S C 0.1001(4) 0.0246(5) 0.2060(4) 0.075(2) Uani 0.487(6) 1 d D U P F 1
H2S1 H 0.0995 0.0641 0.1763 0.090 Uiso 0.487(6) 1 calc R U P F 1
H2S2 H 0.0626 -0.0323 0.1726 0.090 Uiso 0.487(6) 1 calc R U P F 1
Cl3 Cl 0.21748(19) 0.0521(2) 0.25860(17) 0.0686(8) Uani 0.487(6) 1 d D U P F 1
Cl4 Cl 0.0469(4) 0.0248(5) 0.2524(3) 0.149(3) Uani 0.487(6) 1 d D U P F 1
C2S' C 0.1436(7) 0.0496(7) 0.3065(6) 0.054(2) Uani 0.262(6) 1 d D U P G 3
H2S3 H 0.1538 0.0146 0.3391 0.064 Uiso 0.262(6) 1 calc R U P G 3
H2S4 H 0.1648 0.1035 0.3364 0.064 Uiso 0.262(6) 1 calc R U P G 3
Cl3' Cl 0.2141(7) 0.0698(6) 0.2656(6) 0.156(5) Uani 0.262(6) 1 d D U P G 3
Cl4' Cl 0.0340(3) 0.0034(3) 0.2511(3) 0.0547(12) Uani 0.262(6) 1 d D U P G 3
C3S C 0.4722(15) 0.1965(12) 0.3170(10) 0.0620(16) Uani 0.342(5) 1 d D U P H 1
H3S1 H 0.5223 0.2571 0.3398 0.074 Uiso 0.342(5) 1 calc R U P H 1
H3S2 H 0.4113 0.1920 0.2855 0.074 Uiso 0.342(5) 1 calc R U P H 1
Cl5 Cl 0.5001(5) 0.1556(3) 0.2632(3) 0.0878(17) Uani 0.342(5) 1 d D U P H 1
Cl6 Cl 0.4612(5) 0.1501(5) 0.3836(2) 0.0499(10) Uani 0.342(5) 1 d D U P H 1
C3S' C 0.4753(11) 0.1418(16) 0.3449(10) 0.0620(16) Uani 0.171(3) 1 d D U P I 2
H3S3 H 0.4740 0.0936 0.3630 0.074 Uiso 0.171(3) 1 calc R U P I 2
H3S4 H 0.5061 0.1891 0.3872 0.074 Uiso 0.171(3) 1 calc R U P I 2
Cl5' Cl 0.5421(5) 0.1703(4) 0.3033(5) 0.076(2) Uani 0.171(3) 1 d D U P I 2
Cl6' Cl 0.3657(5) 0.1158(4) 0.2928(4) 0.092(2) Uani 0.171(3) 1 d D U P I 2
C3SC C 0.5226(11) 0.1741(12) 0.3252(7) 0.0620(16) Uani 0.212(4) 1 d D U P J 3
H3S5 H 0.5532 0.1421 0.3293 0.074 Uiso 0.212(4) 1 calc R U P J 3
H3S6 H 0.5719 0.2350 0.3412 0.074 Uiso 0.212(4) 1 calc R U P J 3
Cl5C Cl 0.4312(6) 0.1446(4) 0.2360(3) 0.103(2) Uani 0.212(4) 1 d D U P J 3
Cl6C Cl 0.4640(11) 0.1497(10) 0.3767(6) 0.090(4) Uani 0.212(4) 1 d D U P J 3
C3SD C 0.4264(14) 0.138(3) 0.362(2) 0.0620(16) Uani 0.083(3) 1 d D U P K 4
H3S7 H 0.4539 0.1745 0.4107 0.074 Uiso 0.083(3) 1 calc R U P K 4
H3S8 H 0.4444 0.0963 0.3697 0.074 Uiso 0.083(3) 1 calc R U P K 4
Cl6D Cl 0.3013(7) 0.0847(6) 0.3210(5) 0.060(3) Uani 0.083(3) 1 d D U P K 4
Cl5D Cl 0.4770(19) 0.1991(15) 0.3166(14) 0.103(2) Uani 0.083(3) 1 d D . P K 4
O2W O 0.0369(2) 0.4914(2) -0.08947(15) 0.0401(6) Uani 0.634(4) 1 d D . P L 1
H2W1 H 0.052(4) 0.486(3) -0.123(2) 0.060 Uiso 0.634(4) 1 d D U P L 1
H2W2 H 0.016(4) 0.524(3) -0.092(3) 0.060 Uiso 0.634(4) 1 d D U P L 1
H2W3 H 0.063(4) 0.480(3) -0.0522(19) 0.060 Uiso 0.634(4) 1 d D U P L 1
O2W' O 0.0852(4) 0.5453(4) -0.0744(3) 0.0401(6) Uani 0.366(4) 1 d D . P L 2
H2W4 H 0.091(7) 0.518(5) -0.103(3) 0.060 Uiso 0.366(4) 1 d D U P L 2
H2W5 H 0.062(7) 0.573(5) -0.090(4) 0.060 Uiso 0.366(4) 1 d D U P L 2
H2W6 H 0.099(7) 0.539(6) -0.033(2) 0.060 Uiso 0.366(4) 1 d D U P L 2

loop_
_atom_site_aniso_label
_atom_site_aniso_U_11
_atom_site_aniso_U_22
_atom_site_aniso_U_33
_atom_site_aniso_U_23
_atom_site_aniso_U_13
_atom_site_aniso_U_12
Mn1 0.01443(14) 0.03330(17) 0.01849(15) 0.00471(12) 0.00630(11) 0.01376(13)
C1 0.0176(8) 0.0231(8) 0.0254(9) 0.0055(7) 0.0101(7) 0.0119(7)
C2 0.0213(9) 0.0241(8) 0.0236(9) 0.0075(7) 0.0104(7) 0.0139(7)
C3 0.0218(9) 0.0245(9) 0.0249(9) 0.0073(7) 0.0119(8) 0.0144(7)
C4 0.0179(8) 0.0244(8) 0.0215(9) 0.0057(7) 0.0072(7) 0.0125(7)
C5 0.0164(8) 0.0226(8) 0.0211(8) 0.0052(7) 0.0063(7) 0.0120(7)
C6 0.0169(8) 0.0205(8) 0.0229(9) 0.0051(7) 0.0077(7) 0.0119(7)
C7 0.0158(8) 0.0205(8) 0.0234(9) 0.0045(7) 0.0076(7) 0.0113(7)
C8 0.0172(8) 0.0213(8) 0.0222(8) 0.0055(7) 0.0084(7) 0.0118(7)
C9 0.0190(8) 0.0251(9) 0.0205(9) 0.0053(7) 0.0078(7) 0.0140(7)
C10 0.0219(9) 0.0252(9) 0.0203(9) 0.0050(7) 0.0065(7) 0.0151(7)
C11 0.0212(9) 0.0250(9) 0.0231(9) 0.0049(7) 0.0070(7) 0.0148(7)
C12 0.0160(8) 0.0254(9) 0.0238(9) 0.0031(7) 0.0044(7) 0.0126(7)
C13 0.0192(8) 0.0237(9) 0.0211(9) 0.0032(7) 0.0059(7) 0.0120(7)
C14 0.0162(8) 0.0221(8) 0.0258(9) 0.0035(7) 0.0055(7) 0.0110(7)
C15 0.0154(8) 0.0204(8) 0.0274(9) 0.0024(7) 0.0069(7) 0.0102(7)
C16 0.0170(8) 0.0217(8) 0.0252(9) 0.0035(7) 0.0085(7) 0.0105(7)
C17 0.0202(8) 0.0257(9) 0.0236(9) 0.0061(7) 0.0103(7) 0.0130(7)
C18 0.0248(9) 0.0261(9) 0.0262(9) 0.0087(7) 0.0128(8) 0.0157(8)
C19 0.0249(9) 0.0270(9) 0.0325(10) 0.0068(8) 0.0150(8) 0.0162(8)
C20 0.0247(9) 0.0276(9) 0.0303(10) 0.0053(8) 0.0157(8) 0.0128(8)
C21 0.0359(11) 0.0337(10) 0.0351(11) 0.0167(9) 0.0229(9) 0.0215(9)
C22 0.0318(10) 0.0337(10) 0.0341(10) 0.0155(8) 0.0189(9) 0.0233(9)
C23 0.0297(10) 0.0332(11) 0.0399(12) 0.0080(9) 0.0232(10) 0.0141(9)
C24 0.0277(11) 0.0544(15) 0.0530(15) 0.0054(12) 0.0226(11) 0.0160(11)
C25 0.0594(17) 0.0479(14) 0.0707(18) 0.0266(13) 0.0524(16) 0.0289(13)
C26 0.0389(12) 0.0434(13) 0.0441(13) 0.0038(10) 0.0261(11) 0.0189(11)
C27 0.0230(9) 0.0272(9) 0.0224(9) 0.0085(7) 0.0110(8) 0.0154(8)
C28 0.0301(10) 0.0375(10) 0.0267(10) 0.0085(8) 0.0138(8) 0.0238(9)
C29 0.0358(11) 0.0418(11) 0.0246(10) 0.0063(8) 0.0138(9) 0.0267(10)
C30 0.0300(10) 0.0348(10) 0.0244(9) 0.0097(8) 0.0111(8) 0.0208(9)
C31 0.0311(10) 0.0402(11) 0.0277(10) 0.0120(8) 0.0135(9) 0.0265(9)
C32 0.0307(10) 0.0347(10) 0.0246(9) 0.0093(8) 0.0137(8) 0.0229(9)
C33 0.0311(11) 0.0413(12) 0.0240(10) 0.0080(9) 0.0086(9) 0.0224(9)
C34 0.0389(13) 0.0583(15) 0.0319(12) 0.0019(11) 0.0108(10) 0.0274(12)
C35 0.0450(14) 0.0580(16) 0.0333(12) 0.0185(11) 0.0109(11) 0.0265(13)
C36 0.0344(12) 0.0528(14) 0.0356(12) 0.0073(10) 0.0122(10) 0.0255(11)
C37 0.0158(8) 0.0204(8) 0.0222(9) 0.0046(7) 0.0064(7) 0.0105(7)
C38 0.0182(9) 0.0366(10) 0.0258(10) 0.0035(8) 0.0087(8) 0.0140(8)
C39 0.0216(9) 0.0369(11) 0.0207(9) 0.0017(8) 0.0071(8) 0.0131(8)
C40 0.0190(9) 0.0216(8) 0.0248(9) 0.0051(7) 0.0062(7) 0.0109(7)
C41 0.0195(9) 0.0290(9) 0.0281(10) 0.0042(7) 0.0083(8) 0.0162(8)
C42 0.0205(9) 0.0277(9) 0.0232(9) 0.0035(7) 0.0077(7) 0.0152(8)
C43 0.0196(9) 0.0288(9) 0.0244(9) 0.0039(8) 0.0041(8) 0.0129(8)
C44 0.0253(10) 0.0401(12) 0.0282(10) -0.0046(9) 0.0034(8) 0.0158(9)
C45 0.0351(12) 0.0409(12) 0.0384(12) 0.0154(10) 0.0060(10) 0.0207(10)
C46 0.0220(10) 0.0522(14) 0.0325(11) 0.0023(10) 0.0066(9) 0.0191(10)
C47 0.0169(8) 0.0247(9) 0.0227(8) 0.0075(7) 0.0083(7) 0.0134(7)
C48 0.0240(9) 0.0239(9) 0.0310(10) 0.0057(8) 0.0134(8) 0.0121(8)
C49 0.0263(10) 0.0257(9) 0.0434(12) 0.0126(8) 0.0212(9) 0.0123(8)
C50 0.0301(10) 0.0327(10) 0.0382(11) 0.0185(9) 0.0230(9) 0.0222(9)
C51 0.0302(10) 0.0334(10) 0.0286(10) 0.0090(8) 0.0159(8) 0.0211(9)
C52 0.0205(9) 0.0255(9) 0.0276(9) 0.0057(7) 0.0108(8) 0.0132(7)
C53 0.0464(12) 0.0418(12) 0.0569(14) 0.0285(11) 0.0404(12) 0.0316(11)
C54 0.050(4) 0.036(3) 0.071(5) 0.026(3) 0.048(4) 0.020(3)
C55 0.047(5) 0.041(4) 0.064(7) 0.023(4) 0.042(4) 0.030(4)
C56 0.056(5) 0.088(7) 0.063(4) 0.051(4) 0.048(3) 0.045(5)
C53' 0.0464(12) 0.0418(12) 0.0569(14) 0.0285(11) 0.0404(12) 0.0316(11)
C54' 0.081(6) 0.042(3) 0.098(7) 0.041(4) 0.075(5) 0.034(4)
C55' 0.040(5) 0.042(4) 0.068(7) 0.023(4) 0.038(4) 0.027(4)
C56' 0.071(5) 0.087(7) 0.065(4) 0.050(4) 0.058(4) 0.047(5)
C57 0.0235(9) 0.0263(9) 0.0204(8) 0.0055(7) 0.0082(7) 0.0151(8)
C58 0.0305(10) 0.0268(9) 0.0267(9) 0.0103(7) 0.0137(8) 0.0188(8)
C59 0.0350(11) 0.0289(10) 0.0318(10) 0.0100(8) 0.0183(9) 0.0217(9)
C60 0.0371(11) 0.0285(10) 0.0259(10) 0.0085(8) 0.0167(9) 0.0182(9)
C61 0.0507(13) 0.0381(11) 0.0327(11) 0.0195(9) 0.0231(10) 0.0318(11)
C62 0.0432(12) 0.0378(11) 0.0302(10) 0.0142(9) 0.0180(9) 0.0310(10)
C63 0.0533(14) 0.0348(11) 0.0371(12) 0.0140(9) 0.0298(11) 0.0254(11)
C64 0.076(2) 0.0388(13) 0.0717(19) 0.0223(13) 0.0564(18) 0.0272(14)
C65 0.078(2) 0.0489(14) 0.0622(17) 0.0258(13) 0.0554(16) 0.0414(15)
C66 0.085(2) 0.080(2) 0.0355(14) 0.0238(14) 0.0353(15) 0.0517(19)
C67 0.0202(9) 0.0257(9) 0.0210(9) 0.0053(7) 0.0055(7) 0.0136(7)
C68 0.0313(10) 0.0333(10) 0.0272(10) 0.0034(8) 0.0079(8) 0.0226(9)
C69 0.0297(10) 0.0312(10) 0.0226(9) 0.0006(8) 0.0056(8) 0.0169(9)
C70 0.0193(9) 0.0256(9) 0.0240(9) 0.0077(7) 0.0062(7) 0.0101(7)
C71 0.0206(9) 0.0257(9) 0.0282(10) 0.0088(7) 0.0087(8) 0.0141(8)
C72 0.0221(9) 0.0239(9) 0.0235(9) 0.0051(7) 0.0088(7) 0.0127(7)
C73 0.0250(10) 0.0323(10) 0.0258(10) 0.0074(8) 0.0037(8) 0.0137(9)
C74 0.0625(17) 0.0692(18) 0.0303(12) 0.0199(12) 0.0192(12) 0.0441(15)
C75 0.0328(13) 0.0407(14) 0.0577(17) 0.0124(12) -0.0087(12) 0.0050(11)
C76 0.0355(12) 0.0566(15) 0.0324(11) 0.0140(10) 0.0058(10) 0.0312(12)
C77 0.0164(8) 0.0295(9) 0.0262(9) 0.0079(7) 0.0075(7) 0.0126(7)
C78 0.017(3) 0.031(2) 0.025(2) 0.0078(19) 0.0080(19) 0.012(2)
C79 0.021(3) 0.033(3) 0.028(2) 0.0112(19) 0.007(2) 0.0097(18)
C80 0.0175(19) 0.040(4) 0.036(2) 0.021(2) 0.0076(17) 0.012(2)
C81 0.020(3) 0.043(4) 0.044(3) 0.020(3) 0.010(2) 0.021(3)
C82 0.021(3) 0.032(3) 0.038(2) 0.010(2) 0.013(2) 0.015(2)
C83 0.019(2) 0.059(4) 0.053(3) 0.038(2) 0.005(2) 0.014(2)
C84 0.029(2) 0.093(4) 0.080(4) 0.063(3) 0.007(2) 0.025(2)
C85 0.024(2) 0.085(4) 0.076(4) 0.035(3) -0.013(2) 0.003(2)
C86 0.029(2) 0.114(5) 0.105(5) 0.071(4) 0.029(3) 0.034(3)
C77' 0.0164(8) 0.0295(9) 0.0262(9) 0.0079(7) 0.0075(7) 0.0126(7)
C78' 0.021(4) 0.026(3) 0.032(3) 0.008(3) 0.009(3) 0.013(3)
C79' 0.020(3) 0.031(3) 0.030(3) 0.006(3) 0.004(3) 0.008(3)
C80' 0.020(3) 0.035(4) 0.040(3) 0.019(3) 0.009(2) 0.018(2)
C81' 0.022(3) 0.027(3) 0.041(3) 0.015(3) 0.013(3) 0.015(3)
C82' 0.016(3) 0.029(3) 0.034(3) 0.012(3) 0.011(3) 0.013(3)
C83' 0.019(3) 0.052(5) 0.054(3) 0.030(3) 0.009(3) 0.016(3)
C84' 0.022(3) 0.051(4) 0.064(4) 0.026(3) 0.015(3) 0.014(3)
C85' 0.028(3) 0.114(6) 0.040(3) 0.024(4) 0.007(3) 0.032(3)
C86' 0.028(3) 0.058(4) 0.074(5) 0.034(3) 0.010(3) 0.025(3)
C87 0.0174(8) 0.0234(9) 0.0297(9) 0.0050(7) 0.0095(7) 0.0127(7)
C88 0.0191(9) 0.0251(9) 0.0345(10) -0.0014(8) 0.0093(8) 0.0108(8)
C89 0.0172(9) 0.0251(9) 0.0411(11) -0.0002(8) 0.0110(8) 0.0087(8)
C90 0.0233(9) 0.0237(9) 0.0390(11) 0.0088(8) 0.0164(8) 0.0152(8)
C91 0.0256(10) 0.0254(9) 0.0336(10) 0.0035(8) 0.0146(8) 0.0150(8)
C92 0.0172(8) 0.0227(9) 0.0308(10) 0.0023(7) 0.0086(8) 0.0098(7)
C93 0.0289(10) 0.0254(9) 0.0513(13) 0.0084(9) 0.0247(10) 0.0159(8)
C94 0.0277(11) 0.0393(12) 0.0642(16) 0.0158(11) 0.0256(11) 0.0215(10)
C95 0.0435(13) 0.0332(11) 0.0488(14) 0.0104(10) 0.0292(11) 0.0198(10)
C96 0.0412(13) 0.0312(11) 0.0749(18) 0.0080(11) 0.0399(13) 0.0194(10)
N1 0.0166(7) 0.0261(8) 0.0237(8) 0.0045(6) 0.0101(6) 0.0121(6)
N2 0.0158(7) 0.0299(8) 0.0212(7) 0.0059(6) 0.0078(6) 0.0132(6)
N3 0.0178(7) 0.0241(7) 0.0224(7) 0.0053(6) 0.0082(6) 0.0129(6)
N4 0.0175(7) 0.0253(7) 0.0204(7) 0.0050(6) 0.0076(6) 0.0126(6)
N5 0.0170(7) 0.0255(7) 0.0208(7) 0.0052(6) 0.0082(6) 0.0128(6)
N6 0.0162(7) 0.0318(8) 0.0197(7) 0.0044(6) 0.0055(6) 0.0141(6)
N7 0.0175(7) 0.0290(8) 0.0205(7) 0.0040(6) 0.0071(6) 0.0134(6)
O1W 0.0290(8) 0.0312(8) 0.0427(9) 0.0077(7) 0.0204(7) 0.0145(6)
C97 0.0444(14) 0.0510(15) 0.0369(13) 0.0003(11) 0.0139(11) 0.0213(12)
F1 0.0373(9) 0.0721(12) 0.0556(10) -0.0100(9) 0.0056(8) 0.0102(8)
F2 0.0904(15) 0.0636(11) 0.0756(13) -0.0113(10) 0.0424(12) 0.0387(11)
F3 0.0861(14) 0.1018(16) 0.0303(8) 0.0242(9) 0.0192(9) 0.0487(13)
S1 0.0297(2) 0.0302(2) 0.0270(2) 0.00771(19) 0.0126(2) 0.0156(2)
O2 0.0461(9) 0.0346(8) 0.0580(11) 0.0151(7) 0.0344(9) 0.0238(8)
O3 0.0525(11) 0.0461(10) 0.0417(9) 0.0221(8) 0.0224(8) 0.0278(9)
O4 0.0335(8) 0.0377(8) 0.0516(10) 0.0129(7) 0.0216(8) 0.0194(7)
C98 0.0403(13) 0.0368(12) 0.0560(15) 0.0211(11) 0.0262(12) 0.0238(11)
F4 0.0658(10) 0.0635(10) 0.0715(11) 0.0408(9) 0.0499(9) 0.0431(9)
F5 0.0712(12) 0.0465(9) 0.0481(9) 0.0121(7) 0.0129(8) 0.0285(9)
F6 0.0544(9) 0.0659(10) 0.0879(13) 0.0465(10) 0.0443(9) 0.0463(9)
S2 0.0313(3) 0.0246(2) 0.0462(3) 0.0092(2) 0.0233(2) 0.0157(2)
O5 0.0354(8) 0.0284(7) 0.0517(10) 0.0133(7) 0.0246(8) 0.0137(7)
O6 0.0402(9) 0.0252(8) 0.0661(12) 0.0052(7) 0.0337(9) 0.0119(7)
O7 0.0458(9) 0.0467(9) 0.0493(10) 0.0122(8) 0.0256(8) 0.0338(8)
C99 0.0393(12) 0.0334(11) 0.0328(11) 0.0054(9) 0.0102(10) 0.0187(10)
F7 0.0456(8) 0.0612(9) 0.0331(7) 0.0149(7) 0.0097(6) 0.0232(8)
F8 0.135(2) 0.0731(13) 0.0466(10) -0.0087(9) 0.0079(11) 0.0773(14)
F9 0.0347(8) 0.0674(11) 0.0585(10) 0.0093(9) 0.0170(8) 0.0029(8)
S3 0.0319(3) 0.0347(3) 0.0284(2) 0.0052(2) 0.0082(2) 0.0164(2)
O8 0.0367(11) 0.164(3) 0.0460(13) 0.0064(15) 0.0148(10) 0.0336(15)
O9 0.0845(15) 0.0357(9) 0.0463(11) 0.0037(8) 0.0090(10) 0.0379(10)
O10 0.0715(13) 0.0480(10) 0.0354(9) 0.0157(8) 0.0222(9) 0.0403(10)
C1S 0.091(2) 0.0612(16) 0.084(2) 0.0329(14) 0.0603(17) 0.0525(15)
Cl1 0.0436(12) 0.0446(13) 0.0606(12) 0.0259(11) 0.0257(12) 0.0318(11)
Cl2 0.0844(18) 0.0431(10) 0.0685(11) 0.0288(8) 0.0474(12) 0.0386(12)
C1S' 0.091(2) 0.0612(16) 0.084(2) 0.0329(14) 0.0603(17) 0.0525(15)
Cl1' 0.081(6) 0.067(5) 0.072(5) 0.036(5) 0.052(5) 0.057(5)
Cl2' 0.108(5) 0.056(3) 0.143(6) 0.047(3) 0.068(4) 0.042(3)
C1SC 0.091(2) 0.0612(16) 0.084(2) 0.0329(14) 0.0603(17) 0.0525(15)
Cl1C 0.098(5) 0.053(3) 0.110(5) 0.051(3) 0.083(4) 0.051(3)
Cl2C 0.099(6) 0.049(3) 0.097(5) -0.005(3) 0.073(4) 0.011(3)
C2S 0.041(3) 0.076(4) 0.067(4) 0.037(3) 0.010(3) 0.018(3)
Cl3 0.0475(10) 0.0572(16) 0.0627(13) 0.0136(11) 0.0179(10) 0.0103(9)
Cl4 0.122(3) 0.178(5) 0.117(3) -0.027(3) 0.019(3) 0.095(3)
C2S' 0.048(4) 0.057(5) 0.066(5) 0.011(4) 0.030(4) 0.033(4)
Cl3' 0.135(6) 0.062(3) 0.132(6) -0.028(3) -0.025(5) 0.039(3)
Cl4' 0.0357(16) 0.0487(17) 0.086(3) 0.0215(17) 0.0259(17) 0.0302(13)
C3S 0.072(3) 0.064(3) 0.071(3) 0.017(2) 0.042(2) 0.044(2)
Cl5 0.150(5) 0.061(2) 0.102(3) 0.033(2) 0.099(4) 0.058(3)
Cl6 0.0578(19) 0.081(2) 0.0205(11) 0.0176(12) 0.0171(12) 0.0452(17)
C3S' 0.072(3) 0.064(3) 0.071(3) 0.017(2) 0.042(2) 0.044(2)
Cl5' 0.063(3) 0.062(3) 0.073(4) 0.008(3) 0.024(3) 0.022(2)
Cl6' 0.090(4) 0.076(3) 0.091(4) 0.007(3) 0.030(3) 0.046(3)
C3SC 0.072(3) 0.064(3) 0.071(3) 0.017(2) 0.042(2) 0.044(2)
Cl5C 0.102(4) 0.066(3) 0.079(3) 0.002(2) 0.045(3) 0.002(3)
Cl6C 0.071(5) 0.082(5) 0.091(6) 0.023(5) 0.019(4) 0.042(4)
C3SD 0.072(3) 0.064(3) 0.071(3) 0.017(2) 0.042(2) 0.044(2)
Cl6D 0.059(5) 0.057(5) 0.059(5) 0.013(4) 0.024(4) 0.032(4)
Cl5D 0.102(4) 0.066(3) 0.079(3) 0.002(2) 0.045(3) 0.002(3)
O2W 0.0434(16) 0.0519(15) 0.0365(12) 0.0171(13) 0.0202(13) 0.0327(12)
O2W' 0.0434(16) 0.0519(15) 0.0365(12) 0.0171(13) 0.0202(13) 0.0327(12)

loop_
_atom_type_symbol
_atom_type_description
_atom_type_scat_dispersion_real
_atom_type_scat_dispersion_imag
_atom_type_scat_source
C C 0.0181 0.0091 'International Tables Vol C Tables 4.2.6.8 and 6.1.1.4'
H H 0.0000 0.0000 'International Tables Vol C Tables 4.2.6.8 and 6.1.1.4'
Cl Cl 0.3639 0.7018 'International Tables Vol C Tables 4.2.6.8 and 6.1.1.4'
F F 0.0727 0.0534 'International Tables Vol C Tables 4.2.6.8 and 6.1.1.4'
Mn Mn -0.5299 2.8052 'International Tables Vol C Tables 4.2.6.8 and 6.1.1.4'
N N 0.0311 0.0180 'International Tables Vol C Tables 4.2.6.8 and 6.1.1.4'
O O 0.0492 0.0322 'International Tables Vol C Tables 4.2.6.8 and 6.1.1.4'
S S 0.3331 0.5567 'International Tables Vol C Tables 4.2.6.8 and 6.1.1.4'

loop_
_geom_angle_atom_site_label_1
_geom_angle_atom_site_label_2
_geom_angle_atom_site_label_3
_geom_angle
N6 Mn1 N2 165.02(7)
N6 Mn1 N7 80.13(7)
N2 Mn1 N7 90.92(7)
N6 Mn1 N4 91.00(7)
N2 Mn1 N4 95.23(7)
N7 Mn1 N4 165.70(7)
N6 Mn1 O1W 100.53(7)
N2 Mn1 O1W 92.38(7)
N7 Mn1 O1W 96.75(7)
N4 Mn1 O1W 95.87(6)
N6 Mn1 O2 82.10(6)
N2 Mn1 O2 84.57(6)
N7 Mn1 O2 80.20(6)
N4 Mn1 O2 87.54(6)
O1W Mn1 O2 175.62(6)
N2 C1 N1 122.17(17)
N2 C1 C2 110.41(16)
N1 C1 C2 127.41(17)
C3 C2 C1 106.06(16)
C3 C2 C17 130.99(17)
C1 C2 C17 122.94(16)
C2 C3 C4 107.08(16)
C2 C3 C27 129.50(17)
C4 C3 C27 123.34(17)
N3 C4 N2 125.82(17)
N3 C4 C3 126.42(17)
N2 C4 C3 107.63(16)
N3 C5 N4 124.70(16)
N3 C5 C6 127.41(16)
N4 C5 C6 107.88(15)
C7 C6 C5 106.72(15)
C7 C6 C37 128.50(16)
C5 C6 C37 124.73(16)
C6 C7 C8 106.00(16)
C6 C7 C47 132.30(16)
C8 C7 C47 121.61(16)
N4 C8 N5 122.70(16)
N4 C8 C7 110.97(16)
N5 C8 C7 126.26(17)
N6 C9 N5 120.99(16)
N6 C9 C10 109.82(16)
N5 C9 C10 128.97(17)
C11 C10 C9 105.94(17)
C11 C10 C57 131.32(17)
C9 C10 C57 122.70(17)
C10 C11 C12 107.61(16)
C10 C11 C67 125.23(18)
C12 C11 C67 127.15(17)
N6 C12 C13 110.92(16)
N6 C12 C11 106.25(16)
C13 C12 C11 142.81(17)
N7 C13 C12 111.06(16)
N7 C13 C14 106.00(16)
C12 C13 C14 142.81(18)
C15 C14 C13 107.45(16)
C15 C14 C77 122.04(17)
C13 C14 C77 130.49(18)
C14 C15 C16 106.64(16)
C14 C15 C87 129.49(17)
C16 C15 C87 123.84(18)
N7 C16 N1 121.16(16)
N7 C16 C15 108.92(17)
N1 C16 C15 129.92(17)
C22 C17 C18 118.59(18)
C22 C17 C2 121.45(17)
C18 C17 C2 119.91(17)
C19 C18 C17 120.29(18)
C19 C18 H18 119.9
C17 C18 H18 119.9
C20 C19 C18 121.74(18)
C20 C19 H19 119.1
C18 C19 H19 119.1
C19 C20 C21 117.39(18)
C19 C20 C23 120.02(18)
C21 C20 C23 122.59(19)
C22 C21 C20 121.62(19)
C22 C21 H21 119.2
C20 C21 H21 119.2
C17 C22 C21 120.32(18)
C17 C22 H22 119.8
C21 C22 H22 119.8
C25 C23 C26 109.3(2)
C25 C23 C20 112.03(19)
C26 C23 C20 108.81(17)
C25 C23 C24 108.1(2)
C26 C23 C24 108.8(2)
C20 C23 C24 109.82(19)
C23 C24 H24A 109.5
C23 C24 H24B 109.5
H24A C24 H24B 109.5
C23 C24 H24C 109.5
H24A C24 H24C 109.5
H24B C24 H24C 109.5
C23 C25 H25A 109.5
C23 C25 H25B 109.5
H25A C25 H25B 109.5
C23 C25 H25C 109.5
H25A C25 H25C 109.5
H25B C25 H25C 109.5
C23 C26 H26A 109.5
C23 C26 H26B 109.5
H26A C26 H26B 109.5
C23 C26 H26C 109.5
H26A C26 H26C 109.5
H26B C26 H26C 109.5
C28 C27 C32 117.59(18)
C28 C27 C3 122.25(17)
C32 C27 C3 120.04(17)
C29 C28 C27 120.88(18)
C29 C28 H28 119.6
C27 C28 H28 119.6
C28 C29 C30 121.70(19)
C28 C29 H29 119.2
C30 C29 H29 119.2
C31 C30 C29 116.94(19)
C31 C30 C33 120.44(18)
C29 C30 C33 122.61(19)
C32 C31 C30 122.02(19)
C32 C31 H31 119.0
C30 C31 H31 119.0
C31 C32 C27 120.75(18)
C31 C32 H32 119.6
C27 C32 H32 119.6
C35 C33 C34 111.0(2)
C35 C33 C30 108.39(19)
C34 C33 C30 112.01(18)
C35 C33 C36 108.4(2)
C34 C33 C36 106.8(2)
C30 C33 C36 110.13(18)
C33 C34 H34A 109.5
C33 C34 H34B 109.5
H34A C34 H34B 109.5
C33 C34 H34C 109.5
H34A C34 H34C 109.5
H34B C34 H34C 109.5
C33 C35 H35A 109.5
C33 C35 H35B 109.5
H35A C35 H35B 109.5
C33 C35 H35C 109.5
H35A C35 H35C 109.5
H35B C35 H35C 109.5
C33 C36 H36A 109.5
C33 C36 H36B 109.5
H36A C36 H36B 109.5
C33 C36 H36C 109.5
H36A C36 H36C 109.5
H36B C36 H36C 109.5
C38 C37 C42 117.09(17)
C38 C37 C6 121.75(17)
C42 C37 C6 121.15(17)
C39 C38 C37 121.03(18)
C39 C38 H38 119.5
C37 C38 H38 119.5
C38 C39 C40 121.95(19)
C38 C39 H39 119.0
C40 C39 H39 119.0
C41 C40 C39 117.02(17)
C41 C40 C43 122.08(17)
C39 C40 C43 120.83(18)
C42 C41 C40 121.42(18)
C42 C41 H41 119.3
C40 C41 H41 119.3
C41 C42 C37 121.47(18)
C41 C42 H42 119.3
C37 C42 H42 119.3
C44 C43 C40 111.07(16)
C44 C43 C45 109.55(19)
C40 C43 C45 107.84(17)
C44 C43 C46 107.98(18)
C40 C43 C46 111.84(17)
C45 C43 C46 108.53(19)
C43 C44 H44A 109.5
C43 C44 H44B 109.5
H44A C44 H44B 109.5
C43 C44 H44C 109.5
H44A C44 H44C 109.5
H44B C44 H44C 109.5
C43 C45 H45A 109.5
C43 C45 H45B 109.5
H45A C45 H45B 109.5
C43 C45 H45C 109.5
H45A C45 H45C 109.5
H45B C45 H45C 109.5
C43 C46 H46A 109.5
C43 C46 H46B 109.5
H46A C46 H46B 109.5
C43 C46 H46C 109.5
H46A C46 H46C 109.5
H46B C46 H46C 109.5
C48 C47 C52 118.20(17)
C48 C47 C7 121.42(17)
C52 C47 C7 120.36(16)
C49 C48 C47 120.79(19)
C49 C48 H48 119.6
C47 C48 H48 119.6
C48 C49 C50 121.61(19)
C48 C49 H49 119.2
C50 C49 H49 119.2
C49 C50 C51 117.09(18)
C49 C50 C53 122.7(2)
C51 C50 C53 120.2(2)
C52 C51 C50 121.81(19)
C52 C51 H51 119.1
C50 C51 H51 119.1
C51 C52 C47 120.46(18)
C51 C52 H52 119.8
C47 C52 H52 119.8
C56 C53 C55 110.3(8)
C56 C53 C50 112.6(5)
C55 C53 C50 111.0(9)
C56 C53 C54 107.4(5)
C55 C53 C54 105.5(7)
C50 C53 C54 109.7(5)
C53 C54 H54A 109.5
C53 C54 H54B 109.5
H54A C54 H54B 109.5
C53 C54 H54C 109.5
H54A C54 H54C 109.5
H54B C54 H54C 109.5
C53 C55 H55A 109.5
C53 C55 H55B 109.5
H55A C55 H55B 109.5
C53 C55 H55C 109.5
H55A C55 H55C 109.5
H55B C55 H55C 109.5
C53 C56 H56A 109.5
C53 C56 H56B 109.5
H56A C56 H56B 109.5
C53 C56 H56C 109.5
H56A C56 H56C 109.5
H56B C56 H56C 109.5
H54D C54' H54E 109.5
H54D C54' H54F 109.5
H54E C54' H54F 109.5
H55D C55' H55E 109.5
H55D C55' H55F 109.5
H55E C55' H55F 109.5
H56D C56' H56E 109.5
H56D C56' H56F 109.5
H56E C56' H56F 109.5
C58 C57 C62 118.39(18)
C58 C57 C10 119.76(17)
C62 C57 C10 121.82(18)
C59 C58 C57 120.61(18)
C59 C58 H58 119.7
C57 C58 H58 119.7
C58 C59 C60 121.53(19)
C58 C59 H59 119.2
C60 C59 H59 119.2
C59 C60 C61 117.15(19)
C59 C60 C63 122.90(19)
C61 C60 C63 119.94(19)
C62 C61 C60 122.02(19)
C62 C61 H61 119.0
C60 C61 H61 119.0
C61 C62 C57 120.25(19)
C61 C62 H62 119.9
C57 C62 H62 119.9
C65 C63 C64 108.1(2)
C65 C63 C66 108.3(2)
C64 C63 C66 109.6(2)
C65 C63 C60 112.05(19)
C64 C63 C60 109.27(19)
C66 C63 C60 109.4(2)
C63 C64 H64A 109.5
C63 C64 H64B 109.5
H64A C64 H64B 109.5
C63 C64 H64C 109.5
H64A C64 H64C 109.5
H64B C64 H64C 109.5
C63 C65 H65A 109.5
C63 C65 H65B 109.5
H65A C65 H65B 109.5
C63 C65 H65C 109.5
H65A C65 H65C 109.5
H65B C65 H65C 109.5
C63 C66 H66A 109.5
C63 C66 H66B 109.5
H66A C66 H66B 109.5
C63 C66 H66C 109.5
H66A C66 H66C 109.5
H66B C66 H66C 109.5
C72 C67 C68 118.58(17)
C72 C67 C11 121.67(17)
C68 C67 C11 119.74(17)
C69 C68 C67 120.46(19)
C69 C68 H68 119.8
C67 C68 H68 119.8
C68 C69 C70 121.37(19)
C68 C69 H69 119.3
C70 C69 H69 119.3
C71 C70 C69 117.59(17)
C71 C70 C73 122.85(18)
C69 C70 C73 119.56(18)
C72 C71 C70 121.50(18)
C72 C71 H71 119.2
C70 C71 H71 119.2
C71 C72 C67 120.49(18)
C71 C72 H72 119.8
C67 C72 H72 119.8
C75 C73 C76 109.6(2)
C75 C73 C70 108.76(18)
C76 C73 C70 112.13(18)
C75 C73 C74 109.1(2)
C76 C73 C74 107.6(2)
C70 C73 C74 109.64(19)
C73 C74 H74A 109.5
C73 C74 H74B 109.5
H74A C74 H74B 109.5
C73 C74 H74C 109.5
H74A C74 H74C 109.5
H74B C74 H74C 109.5
C73 C75 H75A 109.5
C73 C75 H75B 109.5
H75A C75 H75B 109.5
C73 C75 H75C 109.5
H75A C75 H75C 109.5
H75B C75 H75C 109.5
C73 C76 H76A 109.5
C73 C76 H76B 109.5
H76A C76 H76B 109.5
C73 C76 H76C 109.5
H76A C76 H76C 109.5
H76B C76 H76C 109.5
C78 C77 C82 119.2(6)
C78 C77 C14 119.7(6)
C82 C77 C14 119.9(5)
C77 C78 C79 119.8(9)
C77 C78 H78 120.1
C79 C78 H78 120.1
C80 C79 C78 121.7(9)
C80 C79 H79 119.2
C78 C79 H79 119.2
C79 C80 C81 117.6(7)
C79 C80 C83 124.7(7)
C81 C80 C83 117.4(8)
C80 C81 C82 121.8(8)
C80 C81 H81 119.1
C82 C81 H81 119.1
C81 C82 C77 119.7(8)
C81 C82 H82 120.2
C77 C82 H82 120.2
C86 C83 C85 110.0(10)
C86 C83 C80 109.2(9)
C85 C83 C80 111.4(7)
C86 C83 C84 106.8(7)
C85 C83 C84 110.9(8)
C80 C83 C84 108.5(9)
C83 C84 H84A 109.5
C83 C84 H84B 109.5
H84A C84 H84B 109.5
C83 C84 H84C 109.5
H84A C84 H84C 109.5
H84B C84 H84C 109.5
C83 C85 H85A 109.5
C83 C85 H85B 109.5
H85A C85 H85B 109.5
C83 C85 H85C 109.5
H85A C85 H85C 109.5
H85B C85 H85C 109.5
C83 C86 H86A 109.5
C83 C86 H86B 109.5
H86A C86 H86B 109.5
C83 C86 H86C 109.5
H86A C86 H86C 109.5
H86B C86 H86C 109.5
C79' C78' H78' 119.5
C78' C79' C80' 121.4(13)
C78' C79' H79' 119.3
C80' C79' H79' 119.3
C79' C80' C81' 117.4(10)
C79' C80' C83' 118.2(10)
C81' C80' C83' 124.4(11)
C82' C81' C80' 121.3(11)
C82' C81' H81' 119.3
C80' C81' H81' 119.3
C81' C82' H82' 119.8
C86' C83' C85' 111.0(14)
C86' C83' C80' 112.7(9)
C85' C83' C80' 112.7(11)
C86' C83' C84' 106.9(10)
C85' C83' C84' 107.4(10)
C80' C83' C84' 105.7(13)
C83' C84' H84D 109.5
C83' C84' H84E 109.5
H84D C84' H84E 109.5
C83' C84' H84F 109.5
H84D C84' H84F 109.5
H84E C84' H84F 109.5
C83' C85' H85D 109.5
C83' C85' H85E 109.5
H85D C85' H85E 109.5
C83' C85' H85F 109.5
H85D C85' H85F 109.5
H85E C85' H85F 109.5
C83' C86' H86D 109.5
C83' C86' H86E 109.5
H86D C86' H86E 109.5
C83' C86' H86F 109.5
H86D C86' H86F 109.5
H86E C86' H86F 109.5
C92 C87 C88 118.39(18)
C92 C87 C15 120.23(17)
C88 C87 C15 121.37(17)
C89 C88 C87 119.98(19)
C89 C88 H88 120.0
C87 C88 H88 120.0
C88 C89 C90 122.19(18)
C88 C89 H89 118.9
C90 C89 H89 118.9
C91 C90 C89 117.43(18)
C91 C90 C93 122.45(19)
C89 C90 C93 120.09(18)
C92 C91 C90 121.10(18)
C92 C91 H91 119.4
C90 C91 H91 119.4
C91 C92 C87 120.91(18)
C91 C92 H92 119.5
C87 C92 H92 119.5
C90 C93 C96 111.55(17)
C90 C93 C95 108.35(17)
C96 C93 C95 108.8(2)
C90 C93 C94 110.74(19)
C96 C93 C94 107.83(19)
C95 C93 C94 109.56(19)
C93 C94 H94A 109.5
C93 C94 H94B 109.5
H94A C94 H94B 109.5
C93 C94 H94C 109.5
H94A C94 H94C 109.5
H94B C94 H94C 109.5
C93 C95 H95A 109.5
C93 C95 H95B 109.5
H95A C95 H95B 109.5
C93 C95 H95C 109.5
H95A C95 H95C 109.5
H95B C95 H95C 109.5
C93 C96 H96A 109.5
C93 C96 H96B 109.5
H96A C96 H96B 109.5
C93 C96 H96C 109.5
H96A C96 H96C 109.5
H96B C96 H96C 109.5
C16 N1 C1 126.65(16)
C16 N1 H1 116.7
C1 N1 H1 116.7
C1 N2 C4 108.78(16)
C1 N2 Mn1 127.91(13)
C4 N2 Mn1 122.67(13)
C4 N3 C5 126.16(16)
C8 N4 C5 108.43(15)
C8 N4 Mn1 127.72(13)
C5 N4 Mn1 123.84(13)
C9 N5 C8 126.70(16)
C9 N5 H5 116.6
C8 N5 H5 116.6
C9 N6 C12 110.34(16)
C9 N6 Mn1 130.46(13)
C12 N6 Mn1 119.14(13)
C16 N7 C13 110.90(15)
C16 N7 Mn1 130.34(13)
C13 N7 Mn1 118.67(13)
Mn1 O1W H1W1 107(2)
Mn1 O1W H1W2 113(2)
H1W1 O1W H1W2 109(3)
F2 C97 F1 107.4(2)
F2 C97 F3 108.3(3)
F1 C97 F3 109.1(2)
F2 C97 S1 111.3(2)
F1 C97 S1 111.4(2)
F3 C97 S1 109.2(2)
O2 S1 O4 115.21(10)
O2 S1 O3 115.08(11)
O4 S1 O3 114.92(11)
O2 S1 C97 103.52(13)
O4 S1 C97 102.76(12)
O3 S1 C97 102.82(13)
S1 O2 Mn1 140.61(10)
F6 C98 F4 107.66(19)
F6 C98 F5 108.0(2)
F4 C98 F5 108.1(2)
F6 C98 S2 111.59(19)
F4 C98 S2 110.35(18)
F5 C98 S2 111.00(16)
O5 S2 O6 115.57(10)
O5 S2 O7 114.72(10)
O6 S2 O7 113.29(11)
O5 S2 C98 104.86(11)
O6 S2 C98 103.38(12)
O7 S2 C98 103.02(11)
F8 C99 F9 108.6(2)
F8 C99 F7 107.5(2)
F9 C99 F7 107.5(2)
F8 C99 S3 111.49(18)
F9 C99 S3 111.35(18)
F7 C99 S3 110.31(17)
O8 S3 O9 118.7(2)
O8 S3 O10 114.42(17)
O9 S3 O10 111.11(13)
O8 S3 C99 104.23(14)
O9 S3 C99 103.29(12)
O10 S3 C99 102.80(11)
Cl2 C1S Cl1 117.7(3)
Cl2 C1S H1S1 107.9
Cl1 C1S H1S1 107.9
Cl2 C1S H1S2 107.9
Cl1 C1S H1S2 107.9
H1S1 C1S H1S2 107.2
Cl4 C2S Cl3 114.6(5)
Cl4 C2S H2S1 108.6
Cl3 C2S H2S1 108.6
Cl4 C2S H2S2 108.6
Cl3 C2S H2S2 108.6
H2S1 C2S H2S2 107.6
Cl4' C2S' Cl3' 113.6(8)
Cl4' C2S' H2S3 108.8
Cl3' C2S' H2S3 108.8
Cl4' C2S' H2S4 108.8
Cl3' C2S' H2S4 108.8
H2S3 C2S' H2S4 107.7
Cl6 C3S Cl5 115.8(9)
Cl6 C3S H3S1 108.3
Cl5 C3S H3S1 108.3
Cl6 C3S H3S2 108.3
Cl5 C3S H3S2 108.3
H3S1 C3S H3S2 107.4
Cl6' C3S' Cl5' 113.7(11)
Cl6' C3S' H3S3 108.8
Cl5' C3S' H3S3 108.8
Cl6' C3S' H3S4 108.8
Cl5' C3S' H3S4 108.8
H3S3 C3S' H3S4 107.7
Cl6C C3SC Cl5C 104.3(9)
Cl6C C3SC H3S5 110.9
Cl5C C3SC H3S5 110.9
Cl6C C3SC H3S6 110.9
Cl5C C3SC H3S6 110.9
H3S5 C3SC H3S6 108.9
Cl5D C3SD Cl6D 115.8(17)
Cl5D C3SD H3S7 108.3
Cl6D C3SD H3S7 108.3
Cl5D C3SD H3S8 108.3
Cl6D C3SD H3S8 108.3
H3S7 C3SD H3S8 107.4
H2W1 O2W H2W2 116(3)
H2W1 O2W H2W3 114(3)
H2W2 O2W H2W3 126(4)
H2W4 O2W' H2W5 118(4)
H2W4 O2W' H2W6 119(4)
H2W5 O2W' H2W6 123(4)

loop_
_geom_bond_atom_site_label_1
_geom_bond_atom_site_label_2
_geom_bond_distance
Mn1 N6 1.8737(16)
Mn1 N2 1.8802(16)
Mn1 N7 1.8809(16)
Mn1 N4 1.8886(15)
Mn1 O1W 2.1438(16)
Mn1 O2 2.7019(17)
C1 N2 1.344(2)
C1 N1 1.376(2)
C1 C2 1.434(3)
C2 C3 1.395(3)
C2 C17 1.474(3)
C3 C4 1.453(3)
C3 C27 1.463(3)
C4 N3 1.330(2)
C4 N2 1.385(2)
C5 N3 1.333(2)
C5 N4 1.386(2)
C5 C6 1.460(2)
C6 C7 1.397(3)
C6 C37 1.473(2)
C7 C8 1.435(2)
C7 C47 1.479(2)
C8 N4 1.341(2)
C8 N5 1.368(2)
C9 N6 1.325(2)
C9 N5 1.362(2)
C9 C10 1.439(3)
C10 C11 1.398(3)
C10 C57 1.473(3)
C11 C12 1.449(3)
C11 C67 1.471(2)
C12 N6 1.394(2)
C12 C13 1.417(3)
C13 N7 1.396(2)
C13 C14 1.451(3)
C14 C15 1.389(3)
C14 C77 1.482(3)
C15 C16 1.446(2)
C15 C87 1.470(3)
C16 N7 1.321(2)
C16 N1 1.360(3)
C17 C22 1.390(3)
C17 C18 1.399(3)
C18 C19 1.389(3)
C18 H18 0.9500
C19 C20 1.388(3)
C19 H19 0.9500
C20 C21 1.397(3)
C20 C23 1.534(3)
C21 C22 1.391(3)
C21 H21 0.9500
C22 H22 0.9500
C23 C25 1.528(3)
C23 C26 1.534(3)
C23 C24 1.540(3)
C24 H24A 0.9800
C24 H24B 0.9800
C24 H24C 0.9800
C25 H25A 0.9800
C25 H25B 0.9800
C25 H25C 0.9800
C26 H26A 0.9800
C26 H26B 0.9800
C26 H26C 0.9800
C27 C28 1.396(3)
C27 C32 1.405(3)
C28 C29 1.388(3)
C28 H28 0.9500
C29 C30 1.397(3)
C29 H29 0.9500
C30 C31 1.394(3)
C30 C33 1.531(3)
C31 C32 1.380(3)
C31 H31 0.9500
C32 H32 0.9500
C33 C35 1.516(3)
C33 C34 1.525(3)
C33 C36 1.557(3)
C34 H34A 0.9800
C34 H34B 0.9800
C34 H34C 0.9800
C35 H35A 0.9800
C35 H35B 0.9800
C35 H35C 0.9800
C36 H36A 0.9800
C36 H36B 0.9800
C36 H36C 0.9800
C37 C38 1.398(3)
C37 C42 1.401(3)
C38 C39 1.386(3)
C38 H38 0.9500
C39 C40 1.397(3)
C39 H39 0.9500
C40 C41 1.392(3)
C40 C43 1.531(3)
C41 C42 1.389(3)
C41 H41 0.9500
C42 H42 0.9500
C43 C44 1.530(3)
C43 C45 1.532(3)
C43 C46 1.538(3)
C44 H44A 0.9800
C44 H44B 0.9800
C44 H44C 0.9800
C45 H45A 0.9800
C45 H45B 0.9800
C45 H45C 0.9800
C46 H46A 0.9800
C46 H46B 0.9800
C46 H46C 0.9800
C47 C48 1.392(3)
C47 C52 1.398(3)
C48 C49 1.391(3)
C48 H48 0.9500
C49 C50 1.392(3)
C49 H49 0.9500
C50 C51 1.400(3)
C50 C53 1.535(3)
C51 C52 1.387(3)
C51 H51 0.9500
C52 H52 0.9500
C53 C56 1.505(9)
C53 C55 1.530(10)
C53 C54 1.585(8)
C54 H54A 0.9800
C54 H54B 0.9800
C54 H54C 0.9800
C55 H55A 0.9800
C55 H55B 0.9800
C55 H55C 0.9800
C56 H56A 0.9800
C56 H56B 0.9800
C56 H56C 0.9800
C54' H54D 0.9800
C54' H54E 0.9800
C54' H54F 0.9800
C55' H55D 0.9800
C55' H55E 0.9800
C55' H55F 0.9800
C56' H56D 0.9800
C56' H56E 0.9800
C56' H56F 0.9800
C57 C58 1.397(3)
C57 C62 1.400(3)
C58 C59 1.388(3)
C58 H58 0.9500
C59 C60 1.394(3)
C59 H59 0.9500
C60 C61 1.401(3)
C60 C63 1.534(3)
C61 C62 1.380(3)
C61 H61 0.9500
C62 H62 0.9500
C63 C65 1.531(3)
C63 C64 1.531(4)
C63 C66 1.532(4)
C64 H64A 0.9800
C64 H64B 0.9800
C64 H64C 0.9800
C65 H65A 0.9800
C65 H65B 0.9800
C65 H65C 0.9800
C66 H66A 0.9800
C66 H66B 0.9800
C66 H66C 0.9800
C67 C72 1.391(3)
C67 C68 1.397(3)
C68 C69 1.382(3)
C68 H68 0.9500
C69 C70 1.401(3)
C69 H69 0.9500
C70 C71 1.389(3)
C70 C73 1.533(3)
C71 C72 1.388(3)
C71 H71 0.9500
C72 H72 0.9500
C73 C75 1.526(3)
C73 C76 1.528(3)
C73 C74 1.534(4)
C74 H74A 0.9800
C74 H74B 0.9800
C74 H74C 0.9800
C75 H75A 0.9800
C75 H75B 0.9800
C75 H75C 0.9800
C76 H76A 0.9800
C76 H76B 0.9800
C76 H76C 0.9800
C77 C78 1.392(8)
C77 C82 1.397(8)
C78 C79 1.395(8)
C78 H78 0.9500
C79 C80 1.387(9)
C79 H79 0.9500
C80 C81 1.388(9)
C80 C83 1.542(8)
C81 C82 1.391(8)
C81 H81 0.9500
C82 H82 0.9500
C83 C86 1.520(13)
C83 C85 1.523(11)
C83 C84 1.560(17)
C84 H84A 0.9800
C84 H84B 0.9800
C84 H84C 0.9800
C85 H85A 0.9800
C85 H85B 0.9800
C85 H85C 0.9800
C86 H86A 0.9800
C86 H86B 0.9800
C86 H86C 0.9800
C78' C79' 1.384(12)
C78' H78' 0.9500
C79' C80' 1.391(12)
C79' H79' 0.9500
C80' C81' 1.396(11)
C80' C83' 1.539(10)
C81' C82' 1.387(11)
C81' H81' 0.9500
C82' H82' 0.9500
C83' C86' 1.494(16)
C83' C85' 1.525(15)
C83' C84' 1.56(2)
C84' H84D 0.9800
C84' H84E 0.9800
C84' H84F 0.9800
C85' H85D 0.9800
C85' H85E 0.9800
C85' H85F 0.9800
C86' H86D 0.9800
C86' H86E 0.9800
C86' H86F 0.9800
C87 C92 1.396(3)
C87 C88 1.399(3)
C88 C89 1.383(3)
C88 H88 0.9500
C89 C90 1.396(3)
C89 H89 0.9500
C90 C91 1.393(3)
C90 C93 1.532(3)
C91 C92 1.389(3)
C91 H91 0.9500
C92 H92 0.9500
C93 C96 1.536(3)
C93 C95 1.536(3)
C93 C94 1.541(3)
C94 H94A 0.9800
C94 H94B 0.9800
C94 H94C 0.9800
C95 H95A 0.9800
C95 H95B 0.9800
C95 H95C 0.9800
C96 H96A 0.9800
C96 H96B 0.9800
C96 H96C 0.9800
N1 H1 0.8800
N5 H5 0.8800
O1W H1W1 0.81(2)
O1W H1W2 0.83(2)
C97 F2 1.325(3)
C97 F1 1.331(3)
C97 F3 1.343(4)
C97 S1 1.809(3)
S1 O2 1.4315(17)
S1 O4 1.4446(17)
S1 O3 1.4471(18)
C98 F6 1.325(3)
C98 F4 1.333(3)
C98 F5 1.335(3)
C98 S2 1.823(3)
S2 O5 1.4343(16)
S2 O6 1.4462(16)
S2 O7 1.4496(16)
C99 F8 1.316(3)
C99 F9 1.317(3)
C99 F7 1.324(3)
C99 S3 1.817(2)
S3 O8 1.398(2)
S3 O9 1.417(2)
S3 O10 1.4719(19)
C1S Cl2 1.731(4)
C1S Cl1 1.737(4)
C1S H1S1 0.9900
C1S H1S2 0.9900
C2S Cl4 1.653(9)
C2S Cl3 1.742(7)
C2S H2S1 0.9900
C2S H2S2 0.9900
C2S' Cl4' 1.573(10)
C2S' Cl3' 1.744(12)
C2S' H2S3 0.9900
C2S' H2S4 0.9900
C3S Cl6 1.712(13)
C3S Cl5 1.733(12)
C3S H3S1 0.9900
C3S H3S2 0.9900
C3S' Cl6' 1.634(14)
C3S' Cl5' 1.691(14)
C3S' H3S3 0.9900
C3S' H3S4 0.9900
C3SC Cl6C 1.758(14)
C3SC Cl5C 1.764(14)
C3SC H3S5 0.9900
C3SC H3S6 0.9900
C3SD Cl5D 1.704(16)
C3SD Cl6D 1.759(16)
C3SD H3S7 0.9900
C3SD H3S8 0.9900
O2W H2W1 0.89(2)
O2W H2W2 0.85(2)
O2W H2W3 0.84(2)
O2W' H2W4 0.86(3)
O2W' H2W5 0.83(3)
O2W' H2W6 0.83(3)

loop_
_geom_hbond_atom_site_label_D
_geom_hbond_atom_site_label_H
_geom_hbond_atom_site_label_A
_geom_hbond_distance_DH
_geom_hbond_distance_HA
_geom_hbond_distance_DA
_geom_hbond_angle_DHA
_geom_hbond_site_symmetry_A
O1W H1W2 S2 0.83(2) 2.74(2) 3.5352(16) 161(3) 2
O1W H1W2 O6 0.83(2) 1.97(2) 2.790(2) 168(3) 2
O2W H2W1 O10 0.89(2) 1.53(2) 2.414(3) 176(5) 2_565
O2W H2W2 O4 0.85(2) 1.83(2) 2.677(3) 175(5) 2_565
O2W H2W3 O3 0.84(2) 1.92(4) 2.657(3) 146(5) .
O2W' H2W4 O10 0.86(3) 1.71(3) 2.536(5) 162(7) 2_565
O2W' H2W5 O4 0.83(3) 1.86(6) 2.542(5) 139(8) 2_565
O2W' H2W6 O3 0.83(3) 1.79(3) 2.618(5) 171(7) .

loop_
_platon_squeeze_void_nr
_platon_squeeze_void_average_x
_platon_squeeze_void_average_y
_platon_squeeze_void_average_z
_platon_squeeze_void_volume
_platon_squeeze_void_count_electrons
_platon_squeeze_void_content
1 0.000 0.000 0.500 362 74 ' '
